data_4066224
loop_
_publ_author_name
'Uhl, Werner'
'Rohling, Martina'
'W\"urthwein, Ernst-Ulrich'
'Ghavtadze, Nugzar'
'Bergander, Klaus'

_publ_section_title
;
 Facile Synthesis of an Unsaturated Spiro Germane by Hydroalumination and
 Intramolecular 1,1-Carbalumination&#x2020;
;
_journal_issue 21
_journal_name_full Organometallics
_journal_page_first 5236
_journal_paper_doi 10.1021/om100359k
_journal_volume 29
_journal_year 2010
_chemical_formula_sum 'C61.5 H101.5 Al2 Ge Si8'
_chemical_formula_weight 1192.20
_chemical_name_systematic
; 
 ? 
;
_space_group_IT_number 2
_symmetry_cell_setting triclinic
_symmetry_space_group_name_Hall '-P 1'
_symmetry_space_group_name_H-M 'P -1'
_atom_sites_solution_hydrogens geom
_atom_sites_solution_primary direct
_atom_sites_solution_secondary difmap
_audit_creation_method SHELXL-97
_cell_angle_alpha 74.8520(10)
_cell_angle_beta 81.8350(10)
_cell_angle_gamma 89.8590(10)
_cell_formula_units_Z 4
_cell_length_a 17.4959(4)
_cell_length_b 18.9610(4)
_cell_length_c 22.4836(5)
_cell_measurement_reflns_used 5432
_cell_measurement_temperature 153(2)
_cell_measurement_theta_max 72.053
_cell_measurement_theta_min 3.4515
_cell_volume 7121.9(3)
_computing_cell_refinement 'Bruker SAINT+'
_computing_data_collection 'Bruker SMART'
_computing_data_reduction 'Bruker SHELXTL'
_computing_molecular_graphics 'Bruker SHELXTL'
_computing_publication_material 'Bruker SHELXTL'
_computing_structure_refinement 'SHELXL-97 (Sheldrick, 1997)'
_computing_structure_solution 'SHELXS-97 (Sheldrick, 1990)'
_diffrn_ambient_temperature 153(2)
_diffrn_measured_fraction_theta_full 0.859
_diffrn_measured_fraction_theta_max 0.859
_diffrn_measurement_device_type 'CCD area detector'
_diffrn_measurement_method 'omega scans'
_diffrn_radiation_monochromator graphite
_diffrn_radiation_source 'rotating anode'
_diffrn_radiation_type CuK\a
_diffrn_radiation_wavelength 1.54178
_diffrn_reflns_av_R_equivalents 0.0603
_diffrn_reflns_av_sigmaI/netI 0.1147
_diffrn_reflns_limit_h_max 20
_diffrn_reflns_limit_h_min -21
_diffrn_reflns_limit_k_max 23
_diffrn_reflns_limit_k_min -23
_diffrn_reflns_limit_l_max 27
_diffrn_reflns_limit_l_min -26
_diffrn_reflns_number 42697
_diffrn_reflns_theta_full 72.36
_diffrn_reflns_theta_max 72.36
_diffrn_reflns_theta_min 2.06
_exptl_absorpt_coefficient_mu 2.358
_exptl_absorpt_correction_T_max 0.9544
_exptl_absorpt_correction_T_min 0.8158
_exptl_absorpt_correction_type empirical
_exptl_absorpt_process_details SADABS
_exptl_crystal_colour clear
_exptl_crystal_density_diffrn 1.112
_exptl_crystal_density_method 'not measured'
_exptl_crystal_description rectangle
_exptl_crystal_F_000 2562
_exptl_crystal_size_max 0.09
_exptl_crystal_size_mid 0.07
_exptl_crystal_size_min 0.02
_refine_diff_density_max 0.735
_refine_diff_density_min -0.436
_refine_diff_density_rms 0.088
_refine_ls_extinction_method none
_refine_ls_goodness_of_fit_ref 0.997
_refine_ls_hydrogen_treatment constr
_refine_ls_matrix_type full
_refine_ls_number_parameters 1355
_refine_ls_number_reflns 24229
_refine_ls_number_restraints 0
_refine_ls_restrained_S_all 0.997
_refine_ls_R_factor_all 0.1004
_refine_ls_R_factor_gt 0.0607
_refine_ls_shift/su_max 0.007
_refine_ls_shift/su_mean 0.000
_refine_ls_structure_factor_coef Fsqd
_refine_ls_weighting_details 'calc w=1/[\s^2^(Fo^2^)+(0.0734P)^2^+0.0000P] where P=(Fo^2^+2Fc^2^)/3'
_refine_ls_weighting_scheme calc
_refine_ls_wR_factor_gt 0.1499
_refine_ls_wR_factor_ref 0.1733
_reflns_number_gt 15936
_reflns_number_total 24229
_reflns_threshold_expression >2sigma(I)
_cod_data_source_file om100359k_si_001.cif
_cod_data_source_block sad
_cod_depositor_comments
;
The following automatic conversions were performed:

'_symmetry_cell_setting' value 'Triclinic' changed to 'triclinic'
according to /home/saulius/struct/CIF-dictionaries/cif_core.dic
dictionary named 'cif_core.dic' version 2.4.1 from 2010-06-29.

Automatic conversion script
Id: cif_fix_values 1715 2011-07-08 13:25:40Z adriana 
;
_cod_original_sg_symbol_H-M P-1
_cod_original_formula_sum 'C61.50 H101.50 Al2 Ge Si8'
_cod_database_code 4066224

loop_
_symmetry_equiv_pos_as_xyz
'x, y, z'
'-x, -y, -z'

loop_
_atom_site_label
_atom_site_type_symbol
_atom_site_fract_x
_atom_site_fract_y
_atom_site_fract_z
_atom_site_U_iso_or_equiv
_atom_site_adp_type
_atom_site_occupancy
_atom_site_symmetry_multiplicity
_atom_site_calc_flag
_atom_site_refinement_flags
Ge1 Ge 0.51339(3) 0.18336(3) 0.25720(2) 0.02793(13) Uani 1 1 d .
Al11 Al 0.75335(7) 0.27978(7) 0.22959(6) 0.0276(3) Uani 1 1 d .
C1 C 0.8210(2) 0.2528(2) 0.2938(2) 0.0286(9) Uani 1 1 d .
H1 H 0.8672 0.2411 0.2703 0.034 Uiso 1 1 calc R
Si11 Si 0.85804(7) 0.32767(7) 0.32460(6) 0.0341(3) Uani 1 1 d .
C111 C 0.8008(3) 0.3312(3) 0.4006(2) 0.0460(13) Uani 1 1 d .
H11A H 0.8174 0.3733 0.4121 0.055 Uiso 1 1 calc R
H11B H 0.8087 0.2878 0.4321 0.055 Uiso 1 1 calc R
H11C H 0.7469 0.3343 0.3965 0.055 Uiso 1 1 calc R
C112 C 0.8546(3) 0.4201(3) 0.2704(2) 0.0446(13) Uani 1 1 d .
H11D H 0.8017 0.4326 0.2679 0.054 Uiso 1 1 calc R
H11E H 0.8805 0.4199 0.2298 0.054 Uiso 1 1 calc R
H11F H 0.8798 0.4553 0.2855 0.054 Uiso 1 1 calc R
C113 C 0.9620(3) 0.3150(3) 0.3348(3) 0.0520(14) Uani 1 1 d .
H11G H 0.9925 0.3179 0.2952 0.062 Uiso 1 1 calc R
H11H H 0.9674 0.2680 0.3628 0.062 Uiso 1 1 calc R
H11I H 0.9793 0.3526 0.3518 0.062 Uiso 1 1 calc R
Si12 Si 0.79607(8) 0.16377(7) 0.35428(6) 0.0355(3) Uani 1 1 d .
C121 C 0.7025(3) 0.1660(3) 0.4054(2) 0.0439(12) Uani 1 1 d .
H12A H 0.7050 0.2051 0.4250 0.053 Uiso 1 1 calc R
H12B H 0.6933 0.1204 0.4368 0.053 Uiso 1 1 calc R
H12C H 0.6613 0.1737 0.3807 0.053 Uiso 1 1 calc R
C122 C 0.7882(3) 0.0876(3) 0.3163(3) 0.0493(13) Uani 1 1 d .
H12D H 0.7460 0.0958 0.2926 0.059 Uiso 1 1 calc R
H12E H 0.7791 0.0420 0.3478 0.059 Uiso 1 1 calc R
H12F H 0.8354 0.0858 0.2892 0.059 Uiso 1 1 calc R
C123 C 0.8731(3) 0.1365(3) 0.4051(3) 0.0611(16) Uani 1 1 d .
H12G H 0.9224 0.1391 0.3795 0.073 Uiso 1 1 calc R
H12H H 0.8623 0.0873 0.4305 0.073 Uiso 1 1 calc R
H12I H 0.8740 0.1690 0.4314 0.073 Uiso 1 1 calc R
C2 C 0.7953(3) 0.3441(2) 0.1476(2) 0.0316(10) Uani 1 1 d .
H2 H 0.8396 0.3677 0.1559 0.038 Uiso 1 1 calc R
Si21 Si 0.83847(9) 0.28577(8) 0.09719(7) 0.0464(4) Uani 1 1 d .
C211 C 0.8742(3) 0.1991(3) 0.1453(3) 0.0513(14) Uani 1 1 d .
H21A H 0.9172 0.2103 0.1638 0.062 Uiso 1 1 calc R
H21B H 0.8901 0.1673 0.1192 0.062 Uiso 1 1 calc R
H21C H 0.8334 0.1752 0.1775 0.062 Uiso 1 1 calc R
C212 C 0.9261(4) 0.3288(3) 0.0420(3) 0.083(2) Uani 1 1 d .
H21D H 0.9128 0.3739 0.0150 0.100 Uiso 1 1 calc R
H21E H 0.9455 0.2963 0.0176 0.100 Uiso 1 1 calc R
H21F H 0.9652 0.3385 0.0652 0.100 Uiso 1 1 calc R
C213 C 0.7658(4) 0.2622(3) 0.0507(3) 0.078(2) Uani 1 1 d .
H21G H 0.7184 0.2447 0.0778 0.093 Uiso 1 1 calc R
H21H H 0.7855 0.2249 0.0315 0.093 Uiso 1 1 calc R
H21I H 0.7564 0.3050 0.0191 0.093 Uiso 1 1 calc R
Si22 Si 0.73948(9) 0.42211(8) 0.10816(7) 0.0465(4) Uani 1 1 d .
C221 C 0.7319(4) 0.4981(3) 0.1482(3) 0.0639(17) Uani 1 1 d .
H22A H 0.7081 0.4792 0.1906 0.077 Uiso 1 1 calc R
H22B H 0.7012 0.5358 0.1270 0.077 Uiso 1 1 calc R
H22C H 0.7827 0.5179 0.1473 0.077 Uiso 1 1 calc R
C222 C 0.6391(3) 0.3928(3) 0.1042(3) 0.0714(19) Uani 1 1 d .
H22D H 0.6409 0.3554 0.0823 0.086 Uiso 1 1 calc R
H22E H 0.6127 0.4339 0.0826 0.086 Uiso 1 1 calc R
H22F H 0.6120 0.3739 0.1456 0.086 Uiso 1 1 calc R
C223 C 0.7867(4) 0.4677(3) 0.0268(3) 0.0663(17) Uani 1 1 d .
H22G H 0.8373 0.4863 0.0279 0.080 Uiso 1 1 calc R
H22H H 0.7560 0.5073 0.0084 0.080 Uiso 1 1 calc R
H22I H 0.7909 0.4328 0.0024 0.080 Uiso 1 1 calc R
Al12 Al 0.26052(7) 0.13761(7) 0.27390(5) 0.0250(3) Uani 1 1 d .
C3 C 0.1974(2) 0.1500(2) 0.34894(18) 0.0288(10) Uani 1 1 d .
H3 H 0.1473 0.1590 0.3364 0.035 Uiso 1 1 calc R
Si31 Si 0.21829(8) 0.23227(7) 0.37656(6) 0.0374(3) Uani 1 1 d .
C311 C 0.1499(3) 0.2358(3) 0.4476(2) 0.0468(13) Uani 1 1 d .
H31A H 0.1547 0.1929 0.4806 0.056 Uiso 1 1 calc R
H31B H 0.0980 0.2379 0.4383 0.056 Uiso 1 1 calc R
H31C H 0.1621 0.2785 0.4603 0.056 Uiso 1 1 calc R
C312 C 0.3188(3) 0.2355(3) 0.3942(3) 0.0575(16) Uani 1 1 d .
H31D H 0.3267 0.1927 0.4264 0.069 Uiso 1 1 calc R
H31E H 0.3267 0.2783 0.4081 0.069 Uiso 1 1 calc R
H31F H 0.3547 0.2371 0.3574 0.069 Uiso 1 1 calc R
C313 C 0.2042(4) 0.3182(3) 0.3163(2) 0.0621(17) Uani 1 1 d .
H31G H 0.2081 0.3593 0.3332 0.074 Uiso 1 1 calc R
H31H H 0.1540 0.3161 0.3041 0.074 Uiso 1 1 calc R
H31I H 0.2432 0.3232 0.2807 0.074 Uiso 1 1 calc R
Si32 Si 0.18099(7) 0.06168(7) 0.41194(5) 0.0325(3) Uani 1 1 d .
C321 C 0.2460(3) 0.0522(3) 0.4724(2) 0.0404(12) Uani 1 1 d .
H32A H 0.2342 0.0883 0.4950 0.048 Uiso 1 1 calc R
H32B H 0.2988 0.0592 0.4526 0.048 Uiso 1 1 calc R
H32C H 0.2384 0.0042 0.5006 0.048 Uiso 1 1 calc R
C322 C 0.0785(3) 0.0543(3) 0.4508(2) 0.0480(13) Uani 1 1 d .
H32D H 0.0695 0.0085 0.4820 0.058 Uiso 1 1 calc R
H32E H 0.0445 0.0568 0.4204 0.058 Uiso 1 1 calc R
H32F H 0.0687 0.0937 0.4700 0.058 Uiso 1 1 calc R
C323 C 0.1927(3) -0.0199(3) 0.3790(2) 0.0478(13) Uani 1 1 d .
H32G H 0.1893 -0.0638 0.4125 0.057 Uiso 1 1 calc R
H32H H 0.2422 -0.0162 0.3535 0.057 Uiso 1 1 calc R
H32I H 0.1527 -0.0213 0.3542 0.057 Uiso 1 1 calc R
C4 C 0.2172(2) 0.1160(2) 0.20461(19) 0.0291(10) Uani 1 1 d .
H4 H 0.2457 0.1511 0.1698 0.035 Uiso 1 1 calc R
Si41 Si 0.24674(8) 0.02797(7) 0.18535(6) 0.0351(3) Uani 1 1 d .
C411 C 0.1748(3) -0.0493(3) 0.2179(3) 0.0524(14) Uani 1 1 d .
H41A H 0.1905 -0.0896 0.2012 0.063 Uiso 1 1 calc R
H41B H 0.1252 -0.0340 0.2069 0.063 Uiso 1 1 calc R
H41C H 0.1716 -0.0640 0.2624 0.063 Uiso 1 1 calc R
C412 C 0.3413(3) -0.0004(3) 0.2114(2) 0.0459(13) Uani 1 1 d .
H41D H 0.3363 -0.0099 0.2558 0.055 Uiso 1 1 calc R
H41E H 0.3796 0.0380 0.1923 0.055 Uiso 1 1 calc R
H41F H 0.3566 -0.0439 0.1993 0.055 Uiso 1 1 calc R
C413 C 0.2627(3) 0.0438(3) 0.0987(2) 0.0579(16) Uani 1 1 d .
H41G H 0.2953 0.0070 0.0877 0.069 Uiso 1 1 calc R
H41H H 0.2870 0.0912 0.0796 0.069 Uiso 1 1 calc R
H41I H 0.2139 0.0413 0.0843 0.069 Uiso 1 1 calc R
Si42 Si 0.11622(7) 0.14327(7) 0.19536(6) 0.0334(3) Uani 1 1 d .
C421 C 0.0429(3) 0.0899(3) 0.2603(2) 0.0482(13) Uani 1 1 d .
H42A H 0.0500 0.0386 0.2654 0.058 Uiso 1 1 calc R
H42B H -0.0081 0.1018 0.2507 0.058 Uiso 1 1 calc R
H42C H 0.0493 0.1021 0.2983 0.058 Uiso 1 1 calc R
C422 C 0.0893(3) 0.1322(3) 0.1206(2) 0.0549(15) Uani 1 1 d .
H42D H 0.1260 0.1592 0.0864 0.066 Uiso 1 1 calc R
H42E H 0.0386 0.1504 0.1159 0.066 Uiso 1 1 calc R
H42F H 0.0894 0.0814 0.1213 0.066 Uiso 1 1 calc R
C423 C 0.1058(3) 0.2427(3) 0.1920(3) 0.0552(15) Uani 1 1 d .
H42G H 0.1218 0.2521 0.2285 0.066 Uiso 1 1 calc R
H42H H 0.0528 0.2552 0.1905 0.066 Uiso 1 1 calc R
H42I H 0.1375 0.2718 0.1555 0.066 Uiso 1 1 calc R
C11 C 0.6201(2) 0.1732(2) 0.2186(2) 0.0287(10) Uani 1 1 d .
C12 C 0.6608(3) 0.1316(2) 0.1861(2) 0.0325(10) Uani 1 1 d .
H12 H 0.7142 0.1461 0.1720 0.039 Uiso 1 1 calc R
C13 C 0.6344(3) 0.0679(2) 0.1697(2) 0.0321(10) Uani 1 1 d .
C14 C 0.5684(3) 0.0261(3) 0.2010(2) 0.0400(12) Uani 1 1 d .
H14 H 0.5360 0.0416 0.2330 0.048 Uiso 1 1 calc R
C15 C 0.5489(3) -0.0379(3) 0.1864(3) 0.0465(13) Uani 1 1 d .
H15 H 0.5041 -0.0669 0.2093 0.056 Uiso 1 1 calc R
C16 C 0.5938(3) -0.0599(3) 0.1390(3) 0.0493(14) Uani 1 1 d .
H16 H 0.5796 -0.1035 0.1286 0.059 Uiso 1 1 calc R
C17 C 0.6595(3) -0.0186(3) 0.1066(2) 0.0466(13) Uani 1 1 d .
H17 H 0.6910 -0.0337 0.0738 0.056 Uiso 1 1 calc R
C18 C 0.6792(3) 0.0444(3) 0.1220(2) 0.0379(11) Uani 1 1 d .
H18 H 0.7246 0.0728 0.0995 0.045 Uiso 1 1 calc R
C21 C 0.4278(2) 0.1144(2) 0.30484(19) 0.0286(10) Uani 1 1 d .
C22 C 0.4128(3) 0.0513(3) 0.3495(2) 0.0333(10) Uani 1 1 d .
H22 H 0.3604 0.0325 0.3566 0.040 Uiso 1 1 calc R
C23 C 0.4644(3) 0.0076(2) 0.3885(2) 0.0325(10) Uani 1 1 d .
C24 C 0.4350(3) -0.0564(2) 0.4328(2) 0.0353(11) Uani 1 1 d .
H24 H 0.3817 -0.0708 0.4358 0.042 Uiso 1 1 calc R
C25 C 0.4802(3) -0.0991(3) 0.4723(2) 0.0433(12) Uani 1 1 d .
H25 H 0.4584 -0.1427 0.5022 0.052 Uiso 1 1 calc R
C26 C 0.5563(3) -0.0797(3) 0.4691(2) 0.0399(12) Uani 1 1 d .
H26 H 0.5878 -0.1089 0.4972 0.048 Uiso 1 1 calc R
C27 C 0.5872(3) -0.0170(3) 0.4247(2) 0.0434(12) Uani 1 1 d .
H27 H 0.6408 -0.0035 0.4216 0.052 Uiso 1 1 calc R
C28 C 0.5420(3) 0.0263(3) 0.3849(2) 0.0383(11) Uani 1 1 d .
H28 H 0.5644 0.0694 0.3546 0.046 Uiso 1 1 calc R
C31 C 0.6476(2) 0.2335(2) 0.2423(2) 0.0305(10) Uani 1 1 d .
C32 C 0.5843(3) 0.2510(2) 0.2781(2) 0.0293(10) Uani 1 1 d .
C33 C 0.5788(2) 0.3037(3) 0.3152(2) 0.0323(10) Uani 1 1 d .
C34 C 0.6281(3) 0.3665(2) 0.2975(2) 0.0383(11) Uani 1 1 d .
H34 H 0.6641 0.3753 0.2597 0.046 Uiso 1 1 calc R
C35 C 0.6258(3) 0.4157(3) 0.3332(3) 0.0508(14) Uani 1 1 d .
H35 H 0.6599 0.4583 0.3200 0.061 Uiso 1 1 calc R
C36 C 0.5749(3) 0.4039(3) 0.3876(3) 0.0556(15) Uani 1 1 d .
H36 H 0.5741 0.4377 0.4129 0.067 Uiso 1 1 calc R
C37 C 0.5249(3) 0.3435(3) 0.4059(3) 0.0550(15) Uani 1 1 d .
H37 H 0.4888 0.3356 0.4435 0.066 Uiso 1 1 calc R
C38 C 0.5270(3) 0.2941(3) 0.3698(2) 0.0440(12) Uani 1 1 d .
H38 H 0.4919 0.2523 0.3829 0.053 Uiso 1 1 calc R
C41 C 0.3744(2) 0.1559(2) 0.26386(19) 0.0256(9) Uani 1 1 d .
C42 C 0.4183(2) 0.2095(2) 0.22004(19) 0.0277(9) Uani 1 1 d .
C43 C 0.3997(3) 0.2648(2) 0.1655(2) 0.0317(10) Uani 1 1 d .
C44 C 0.3267(3) 0.2910(3) 0.1601(2) 0.0413(12) Uani 1 1 d .
H44 H 0.2858 0.2738 0.1942 0.050 Uiso 1 1 calc R
C45 C 0.3106(3) 0.3416(3) 0.1066(3) 0.0533(15) Uani 1 1 d .
H45 H 0.2591 0.3584 0.1038 0.064 Uiso 1 1 calc R
C46 C 0.3689(4) 0.3673(3) 0.0579(3) 0.0591(16) Uani 1 1 d .
H46 H 0.3580 0.4012 0.0204 0.071 Uiso 1 1 calc R
C47 C 0.4428(4) 0.3445(3) 0.0629(2) 0.0594(16) Uani 1 1 d .
H47 H 0.4839 0.3638 0.0293 0.071 Uiso 1 1 calc R
C48 C 0.4583(3) 0.2937(3) 0.1163(2) 0.0451(13) Uani 1 1 d .
H48 H 0.5103 0.2783 0.1193 0.054 Uiso 1 1 calc R
Ge2 Ge 0.07059(3) 0.67499(3) 0.26163(2) 0.02680(13) Uani 1 1 d .
Al21 Al 0.32037(7) 0.63695(7) 0.27168(6) 0.0253(3) Uani 1 1 d .
C5 C 0.3877(2) 0.6206(2) 0.19957(19) 0.0290(10) Uani 1 1 d .
H5 H 0.3717 0.6583 0.1665 0.035 Uiso 1 1 calc R
Si51 Si 0.49258(7) 0.64688(7) 0.19158(6) 0.0329(3) Uani 1 1 d .
C511 C 0.5419(3) 0.5888(3) 0.2550(2) 0.0437(12) Uani 1 1 d .
H51A H 0.5181 0.5945 0.2945 0.052 Uiso 1 1 calc R
H51B H 0.5955 0.6037 0.2482 0.052 Uiso 1 1 calc R
H51C H 0.5374 0.5385 0.2546 0.052 Uiso 1 1 calc R
C512 C 0.5042(3) 0.7444(3) 0.1942(3) 0.0484(13) Uani 1 1 d .
H51D H 0.4824 0.7759 0.1605 0.058 Uiso 1 1 calc R
H51E H 0.5581 0.7570 0.1903 0.058 Uiso 1 1 calc R
H51F H 0.4780 0.7500 0.2331 0.058 Uiso 1 1 calc R
C513 C 0.5476(3) 0.6416(3) 0.1150(2) 0.0516(14) Uani 1 1 d .
H51G H 0.5506 0.5914 0.1138 0.062 Uiso 1 1 calc R
H51H H 0.5988 0.6624 0.1102 0.062 Uiso 1 1 calc R
H51I H 0.5215 0.6683 0.0817 0.062 Uiso 1 1 calc R
Si52 Si 0.36575(8) 0.53699(8) 0.17412(6) 0.0393(3) Uani 1 1 d .
C521 C 0.2640(3) 0.5041(3) 0.2022(3) 0.0541(15) Uani 1 1 d .
H52A H 0.2541 0.4621 0.1878 0.065 Uiso 1 1 calc R
H52B H 0.2301 0.5422 0.1863 0.065 Uiso 1 1 calc R
H52C H 0.2551 0.4912 0.2469 0.065 Uiso 1 1 calc R
C522 C 0.3766(4) 0.5605(3) 0.0868(2) 0.0695(19) Uani 1 1 d .
H52D H 0.4305 0.5661 0.0699 0.083 Uiso 1 1 calc R
H52E H 0.3516 0.6054 0.0716 0.083 Uiso 1 1 calc R
H52F H 0.3533 0.5220 0.0742 0.083 Uiso 1 1 calc R
C523 C 0.4295(3) 0.4593(3) 0.2015(3) 0.0594(16) Uani 1 1 d .
H52G H 0.4243 0.4466 0.2461 0.071 Uiso 1 1 calc R
H52H H 0.4822 0.4737 0.1842 0.071 Uiso 1 1 calc R
H52I H 0.4145 0.4179 0.1882 0.071 Uiso 1 1 calc R
C6 C 0.3578(2) 0.6499(2) 0.34610(18) 0.0290(10) Uani 1 1 d .
H6 H 0.4124 0.6590 0.3329 0.035 Uiso 1 1 calc R
Si61 Si 0.35229(7) 0.56033(7) 0.40739(5) 0.0316(3) Uani 1 1 d .
C611 C 0.2649(3) 0.5492(3) 0.4684(2) 0.0401(12) Uani 1 1 d .
H61A H 0.2599 0.4996 0.4935 0.048 Uiso 1 1 calc R
H61B H 0.2197 0.5611 0.4487 0.048 Uiso 1 1 calc R
H61C H 0.2704 0.5814 0.4943 0.048 Uiso 1 1 calc R
C612 C 0.4397(3) 0.5511(3) 0.4469(2) 0.0424(12) Uani 1 1 d .
H61D H 0.4850 0.5531 0.4167 0.051 Uiso 1 1 calc R
H61E H 0.4365 0.5052 0.4779 0.051 Uiso 1 1 calc R
H61F H 0.4428 0.5903 0.4663 0.051 Uiso 1 1 calc R
C613 C 0.3524(3) 0.4812(3) 0.3719(2) 0.0421(12) Uani 1 1 d .
H61G H 0.4024 0.4788 0.3486 0.051 Uiso 1 1 calc R
H61H H 0.3140 0.4876 0.3446 0.051 Uiso 1 1 calc R
H61I H 0.3410 0.4366 0.4043 0.051 Uiso 1 1 calc R
Si62 Si 0.32778(8) 0.73083(7) 0.37597(6) 0.0355(3) Uani 1 1 d .
C621 C 0.2201(3) 0.7353(3) 0.3916(3) 0.0586(16) Uani 1 1 d .
H62A H 0.2068 0.7740 0.4111 0.070 Uiso 1 1 calc R
H62B H 0.1988 0.6897 0.4187 0.070 Uiso 1 1 calc R
H62C H 0.1995 0.7447 0.3530 0.070 Uiso 1 1 calc R
C622 C 0.3684(3) 0.7314(3) 0.4485(2) 0.0458(13) Uani 1 1 d .
H62D H 0.4236 0.7285 0.4412 0.055 Uiso 1 1 calc R
H62E H 0.3472 0.6903 0.4817 0.055 Uiso 1 1 calc R
H62F H 0.3553 0.7758 0.4600 0.055 Uiso 1 1 calc R
C623 C 0.3654(4) 0.8179(3) 0.3189(2) 0.0604(17) Uani 1 1 d .
H62G H 0.4204 0.8159 0.3082 0.072 Uiso 1 1 calc R
H62H H 0.3539 0.8580 0.3370 0.072 Uiso 1 1 calc R
H62I H 0.3414 0.8247 0.2821 0.072 Uiso 1 1 calc R
Al22 Al -0.15979(7) 0.77217(7) 0.23746(5) 0.0243(3) Uani 1 1 d .
C7 C -0.1715(2) 0.8372(2) 0.15580(18) 0.0283(9) Uani 1 1 d .
H7 H -0.2186 0.8614 0.1639 0.034 Uiso 1 1 calc R
Si71 Si -0.19684(8) 0.77698(7) 0.10665(6) 0.0359(3) Uani 1 1 d .
C711 C -0.2479(3) 0.6909(3) 0.1571(2) 0.0442(12) Uani 1 1 d .
H71A H -0.2179 0.6686 0.1892 0.053 Uiso 1 1 calc R
H71B H -0.2543 0.6578 0.1323 0.053 Uiso 1 1 calc R
H71C H -0.2976 0.7022 0.1758 0.053 Uiso 1 1 calc R
C712 C -0.2677(3) 0.8181(3) 0.0538(2) 0.0508(14) Uani 1 1 d .
H71D H -0.2738 0.7879 0.0265 0.061 Uiso 1 1 calc R
H71E H -0.2491 0.8661 0.0297 0.061 Uiso 1 1 calc R
H71F H -0.3166 0.8215 0.0782 0.061 Uiso 1 1 calc R
C713 C -0.1097(3) 0.7522(3) 0.0582(2) 0.0574(16) Uani 1 1 d .
H71G H -0.0720 0.7322 0.0844 0.069 Uiso 1 1 calc R
H71H H -0.0880 0.7952 0.0273 0.069 Uiso 1 1 calc R
H71I H -0.1246 0.7167 0.0380 0.069 Uiso 1 1 calc R
Si72 Si -0.10001(8) 0.91414(7) 0.11633(6) 0.0414(3) Uani 1 1 d .
C721 C 0.0007(3) 0.8822(3) 0.1145(3) 0.0594(16) Uani 1 1 d .
H72A H 0.0108 0.8617 0.1563 0.071 Uiso 1 1 calc R
H72B H 0.0362 0.9228 0.0944 0.071 Uiso 1 1 calc R
H72C H 0.0072 0.8457 0.0918 0.071 Uiso 1 1 calc R
C722 C -0.1148(3) 0.9589(3) 0.0336(2) 0.0596(16) Uani 1 1 d .
H72D H -0.1103 0.9232 0.0100 0.072 Uiso 1 1 calc R
H72E H -0.0764 0.9974 0.0153 0.072 Uiso 1 1 calc R
H72F H -0.1653 0.9788 0.0334 0.072 Uiso 1 1 calc R
C723 C -0.1074(3) 0.9903(3) 0.1553(3) 0.0569(15) Uani 1 1 d .
H72G H -0.1592 1.0074 0.1572 0.068 Uiso 1 1 calc R
H72H H -0.0721 1.0297 0.1319 0.068 Uiso 1 1 calc R
H72I H -0.0949 0.9729 0.1967 0.068 Uiso 1 1 calc R
C8 C -0.2505(2) 0.7475(2) 0.30142(18) 0.0260(9) Uani 1 1 d .
H8 H -0.2884 0.7357 0.2782 0.031 Uiso 1 1 calc R
Si81 Si -0.29843(7) 0.82365(7) 0.33108(6) 0.0332(3) Uani 1 1 d .
C811 C -0.4059(3) 0.8118(3) 0.3406(3) 0.0488(13) Uani 1 1 d .
H81A H -0.4294 0.8538 0.3506 0.059 Uiso 1 1 calc R
H81B H -0.4225 0.7688 0.3735 0.059 Uiso 1 1 calc R
H81C H -0.4208 0.8066 0.3024 0.059 Uiso 1 1 calc R
C812 C -0.2685(3) 0.8275(3) 0.4070(2) 0.0456(13) Uani 1 1 d .
H81D H -0.2859 0.8717 0.4169 0.055 Uiso 1 1 calc R
H81E H -0.2132 0.8266 0.4037 0.055 Uiso 1 1 calc R
H81F H -0.2910 0.7861 0.4394 0.055 Uiso 1 1 calc R
C813 C -0.2748(3) 0.9160(2) 0.2762(2) 0.0439(12) Uani 1 1 d .
H81G H -0.2917 0.9175 0.2371 0.053 Uiso 1 1 calc R
H81H H -0.2199 0.9256 0.2696 0.053 Uiso 1 1 calc R
H81I H -0.3005 0.9525 0.2935 0.053 Uiso 1 1 calc R
Si82 Si -0.24786(7) 0.65911(7) 0.36229(6) 0.0334(3) Uani 1 1 d .
C821 C -0.1727(3) 0.6617(3) 0.4129(2) 0.0406(12) Uani 1 1 d .
H82A H -0.1228 0.6717 0.3877 0.049 Uiso 1 1 calc R
H82B H -0.1728 0.6153 0.4431 0.049 Uiso 1 1 calc R
H82C H -0.1837 0.6994 0.4339 0.049 Uiso 1 1 calc R
C822 C -0.2256(3) 0.5827(2) 0.3258(2) 0.0448(13) Uani 1 1 d .
H82D H -0.2631 0.5802 0.2990 0.054 Uiso 1 1 calc R
H82E H -0.2274 0.5376 0.3577 0.054 Uiso 1 1 calc R
H82F H -0.1750 0.5910 0.3018 0.054 Uiso 1 1 calc R
C823 C -0.3439(3) 0.6335(3) 0.4133(3) 0.0640(17) Uani 1 1 d .
H82G H -0.3557 0.6686 0.4369 0.077 Uiso 1 1 calc R
H82H H -0.3416 0.5859 0.4411 0.077 Uiso 1 1 calc R
H82I H -0.3833 0.6330 0.3877 0.077 Uiso 1 1 calc R
C51 C 0.1410(2) 0.6067(2) 0.30745(18) 0.0255(9) Uani 1 1 d .
C52 C 0.1401(2) 0.5438(2) 0.35154(18) 0.0289(10) Uani 1 1 d .
H52 H 0.1898 0.5244 0.3585 0.035 Uiso 1 1 calc R
C53 C 0.0735(2) 0.5006(2) 0.39069(19) 0.0283(9) Uani 1 1 d .
C54 C -0.0025(3) 0.5209(3) 0.3887(2) 0.0381(11) Uani 1 1 d .
H54 H -0.0135 0.5649 0.3591 0.046 Uiso 1 1 calc R
C55 C -0.0628(3) 0.4788(3) 0.4287(2) 0.0427(12) Uani 1 1 d .
H55 H -0.1150 0.4940 0.4266 0.051 Uiso 1 1 calc R
C56 C -0.0483(3) 0.4149(3) 0.4716(2) 0.0390(11) Uani 1 1 d .
H56 H -0.0902 0.3857 0.4992 0.047 Uiso 1 1 calc R
C57 C 0.0265(3) 0.3938(3) 0.4745(2) 0.0427(12) Uani 1 1 d .
H57 H 0.0372 0.3499 0.5045 0.051 Uiso 1 1 calc R
C58 C 0.0866(3) 0.4360(2) 0.4342(2) 0.0346(11) Uani 1 1 d .
H58 H 0.1387 0.4203 0.4362 0.042 Uiso 1 1 calc R
C61 C -0.0227(2) 0.6644(2) 0.22395(19) 0.0258(9) Uani 1 1 d .
C62 C -0.0490(2) 0.6244(2) 0.18968(19) 0.0288(10) Uani 1 1 d .
H62 H -0.0985 0.6370 0.1770 0.035 Uiso 1 1 calc R
C63 C -0.0120(3) 0.5638(2) 0.1691(2) 0.0332(10) Uani 1 1 d .
C64 C 0.0419(3) 0.5208(3) 0.1998(3) 0.0441(13) Uani 1 1 d .
H64 H 0.0580 0.5316 0.2356 0.053 Uiso 1 1 calc R
C65 C 0.0730(3) 0.4622(3) 0.1795(3) 0.0503(14) Uani 1 1 d .
H65 H 0.1094 0.4321 0.2019 0.060 Uiso 1 1 calc R
C66 C 0.0515(3) 0.4473(3) 0.1272(3) 0.0577(16) Uani 1 1 d .
H66 H 0.0742 0.4078 0.1123 0.069 Uiso 1 1 calc R
C67 C -0.0026(4) 0.4890(3) 0.0964(3) 0.0559(15) Uani 1 1 d .
H67 H -0.0183 0.4778 0.0606 0.067 Uiso 1 1 calc R
C68 C -0.0342(3) 0.5466(3) 0.1165(2) 0.0413(12) Uani 1 1 d .
H68 H -0.0717 0.5754 0.0946 0.050 Uiso 1 1 calc R
C71 C 0.2087(2) 0.6496(2) 0.26607(19) 0.0282(9) Uani 1 1 d .
C72 C 0.1780(2) 0.7032(2) 0.22316(19) 0.0262(9) Uani 1 1 d .
C73 C 0.2151(3) 0.7604(2) 0.1702(2) 0.0314(10) Uani 1 1 d .
C74 C 0.2880(3) 0.7897(2) 0.1674(2) 0.0408(12) Uani 1 1 d .
H74 H 0.3150 0.7735 0.2026 0.049 Uiso 1 1 calc R
C75 C 0.3234(3) 0.8411(3) 0.1160(3) 0.0567(16) Uani 1 1 d .
H75 H 0.3748 0.8594 0.1148 0.068 Uiso 1 1 calc R
C76 C 0.2835(4) 0.8668(3) 0.0652(3) 0.0657(18) Uani 1 1 d .
H76 H 0.3075 0.9025 0.0288 0.079 Uiso 1 1 calc R
C77 C 0.2101(4) 0.8404(3) 0.0682(2) 0.0592(16) Uani 1 1 d .
H77 H 0.1818 0.8590 0.0341 0.071 Uiso 1 1 calc R
C78 C 0.1763(3) 0.7872(3) 0.1196(2) 0.0426(12) Uani 1 1 d .
H78 H 0.1251 0.7685 0.1205 0.051 Uiso 1 1 calc R
C81 C -0.0597(2) 0.7233(2) 0.24951(18) 0.0257(9) Uani 1 1 d .
C82 C -0.0088(2) 0.7410(2) 0.28465(18) 0.0274(9) Uani 1 1 d .
C83 C -0.0155(2) 0.7958(2) 0.31995(19) 0.0274(9) Uani 1 1 d .
C84 C -0.0581(3) 0.8579(2) 0.3027(2) 0.0368(11) Uani 1 1 d .
H84 H -0.0827 0.8654 0.2661 0.044 Uiso 1 1 calc R
C85 C -0.0660(3) 0.9090(3) 0.3367(3) 0.0469(13) Uani 1 1 d .
H85 H -0.0961 0.9513 0.3236 0.056 Uiso 1 1 calc R
C86 C -0.0311(3) 0.8999(3) 0.3893(3) 0.0500(14) Uani 1 1 d .
H86 H -0.0364 0.9355 0.4130 0.060 Uiso 1 1 calc R
C87 C 0.0120(3) 0.8383(3) 0.4075(2) 0.0512(14) Uani 1 1 d .
H87 H 0.0362 0.8310 0.4443 0.061 Uiso 1 1 calc R
C88 C 0.0201(3) 0.7874(3) 0.3731(2) 0.0386(11) Uani 1 1 d .
H88 H 0.0508 0.7456 0.3858 0.046 Uiso 1 1 calc R
CH1 C 0.5016(8) 0.0332(5) 0.0041(6) 0.165(5) Uani 1 1 d .
HH1A H 0.5391 0.0228 0.0322 0.197 Uiso 1 1 calc R
HH1B H 0.5321 0.0553 -0.0354 0.197 Uiso 1 1 calc R
CH2 C 0.4805(7) 0.0937(7) 0.0162(7) 0.185(6) Uani 1 1 d .
HH2A H 0.4399 0.0729 0.0498 0.221 Uiso 1 1 calc R
HH2B H 0.4536 0.1111 -0.0188 0.221 Uiso 1 1 calc R
CH3 C 0.4872(9) 0.1562(7) 0.0291(7) 0.224(7) Uani 1 1 d .
HH3A H 0.4640 0.1520 0.0713 0.269 Uiso 1 1 calc R
HH3B H 0.4617 0.1928 0.0013 0.269 Uiso 1 1 calc R
HH3C H 0.5409 0.1701 0.0243 0.269 Uiso 1 1 calc R

loop_
_atom_site_aniso_label
_atom_site_aniso_U_11
_atom_site_aniso_U_22
_atom_site_aniso_U_33
_atom_site_aniso_U_23
_atom_site_aniso_U_13
_atom_site_aniso_U_12
Ge1 0.0177(3) 0.0339(3) 0.0336(3) -0.0117(2) -0.0031(2) -0.0018(2)
Al11 0.0193(7) 0.0292(6) 0.0349(7) -0.0102(6) -0.0028(5) -0.0015(6)
C1 0.018(2) 0.031(2) 0.036(2) -0.0090(19) 0.0009(18) 0.0003(19)
Si11 0.0243(7) 0.0418(7) 0.0383(7) -0.0146(6) -0.0035(5) -0.0055(6)
C111 0.045(3) 0.056(3) 0.042(3) -0.024(3) -0.002(2) -0.006(3)
C112 0.048(3) 0.044(3) 0.045(3) -0.020(2) 0.000(2) -0.014(3)
C113 0.033(3) 0.066(4) 0.060(3) -0.023(3) -0.006(3) -0.007(3)
Si12 0.0284(7) 0.0349(7) 0.0400(7) -0.0041(6) -0.0049(6) 0.0009(6)
C121 0.035(3) 0.044(3) 0.044(3) 0.000(2) 0.001(2) -0.003(2)
C122 0.044(3) 0.035(3) 0.062(4) -0.003(2) -0.003(3) 0.000(3)
C123 0.045(4) 0.067(4) 0.058(4) 0.009(3) -0.014(3) 0.002(3)
C2 0.029(3) 0.031(2) 0.036(2) -0.011(2) -0.0018(19) -0.004(2)
Si21 0.0562(10) 0.0398(8) 0.0425(8) -0.0172(7) 0.0071(7) -0.0077(7)
C211 0.037(3) 0.043(3) 0.075(4) -0.026(3) 0.006(3) -0.003(3)
C212 0.091(5) 0.060(4) 0.092(5) -0.040(4) 0.046(4) -0.011(4)
C213 0.122(6) 0.070(4) 0.050(4) -0.025(3) -0.022(4) -0.022(4)
Si22 0.0394(9) 0.0427(8) 0.0535(9) -0.0025(7) -0.0133(7) 0.0032(7)
C221 0.068(4) 0.040(3) 0.084(4) -0.013(3) -0.016(3) 0.016(3)
C222 0.050(4) 0.077(4) 0.080(4) 0.001(4) -0.027(3) -0.002(4)
C223 0.067(4) 0.064(4) 0.058(4) 0.004(3) -0.015(3) 0.004(3)
Al12 0.0184(6) 0.0293(6) 0.0261(6) -0.0056(5) -0.0025(5) -0.0007(6)
C3 0.022(2) 0.041(2) 0.023(2) -0.0074(19) -0.0019(17) -0.002(2)
Si31 0.0369(8) 0.0432(7) 0.0340(7) -0.0141(6) -0.0040(6) -0.0012(7)
C311 0.051(3) 0.053(3) 0.040(3) -0.021(3) -0.006(2) 0.011(3)
C312 0.043(3) 0.071(4) 0.072(4) -0.044(3) -0.005(3) -0.011(3)
C313 0.097(5) 0.041(3) 0.046(3) -0.008(3) -0.010(3) -0.004(3)
Si32 0.0254(7) 0.0430(7) 0.0275(6) -0.0073(5) -0.0021(5) -0.0044(6)
C321 0.039(3) 0.048(3) 0.037(3) -0.011(2) -0.013(2) 0.001(3)
C322 0.032(3) 0.063(3) 0.041(3) -0.004(3) 0.008(2) -0.012(3)
C323 0.042(3) 0.054(3) 0.047(3) -0.014(3) -0.004(2) -0.006(3)
C4 0.028(2) 0.032(2) 0.025(2) -0.0023(18) -0.0056(18) 0.001(2)
Si41 0.0352(8) 0.0418(7) 0.0313(7) -0.0129(6) -0.0085(6) 0.0055(6)
C411 0.054(4) 0.049(3) 0.063(4) -0.030(3) -0.012(3) 0.000(3)
C412 0.047(3) 0.049(3) 0.046(3) -0.018(2) -0.010(2) 0.011(3)
C413 0.070(4) 0.068(4) 0.041(3) -0.022(3) -0.014(3) 0.023(3)
Si42 0.0241(7) 0.0438(7) 0.0329(7) -0.0092(6) -0.0082(5) 0.0026(6)
C421 0.030(3) 0.064(3) 0.048(3) -0.012(3) -0.004(2) -0.005(3)
C422 0.038(3) 0.090(4) 0.041(3) -0.020(3) -0.014(2) 0.010(3)
C423 0.038(3) 0.061(3) 0.067(4) -0.011(3) -0.017(3) 0.014(3)
C11 0.016(2) 0.033(2) 0.037(2) -0.009(2) -0.0029(18) -0.006(2)
C12 0.022(2) 0.038(2) 0.036(2) -0.009(2) -0.0035(19) -0.002(2)
C13 0.023(2) 0.033(2) 0.042(3) -0.011(2) -0.006(2) 0.004(2)
C14 0.032(3) 0.041(3) 0.047(3) -0.013(2) -0.001(2) 0.001(2)
C15 0.034(3) 0.041(3) 0.063(4) -0.015(3) -0.002(3) 0.001(3)
C16 0.053(4) 0.032(3) 0.068(4) -0.020(3) -0.013(3) 0.002(3)
C17 0.053(4) 0.044(3) 0.044(3) -0.018(2) -0.002(3) 0.004(3)
C18 0.030(3) 0.038(3) 0.046(3) -0.013(2) -0.003(2) 0.001(2)
C21 0.021(2) 0.039(2) 0.028(2) -0.013(2) -0.0017(18) -0.002(2)
C22 0.021(2) 0.046(3) 0.031(2) -0.011(2) 0.0020(18) -0.003(2)
C23 0.029(3) 0.038(2) 0.035(2) -0.019(2) -0.001(2) 0.002(2)
C24 0.027(3) 0.040(3) 0.035(3) -0.006(2) 0.002(2) -0.006(2)
C25 0.043(3) 0.042(3) 0.041(3) -0.008(2) 0.001(2) 0.002(3)
C26 0.042(3) 0.048(3) 0.031(2) -0.011(2) -0.012(2) 0.014(3)
C27 0.029(3) 0.048(3) 0.055(3) -0.015(3) -0.011(2) 0.001(3)
C28 0.027(3) 0.044(3) 0.044(3) -0.011(2) -0.006(2) -0.007(2)
C31 0.018(2) 0.034(2) 0.042(3) -0.015(2) -0.0035(19) 0.000(2)
C32 0.025(2) 0.031(2) 0.033(2) -0.0102(19) -0.0030(19) -0.003(2)
C33 0.020(2) 0.043(3) 0.039(3) -0.017(2) -0.0106(19) 0.005(2)
C34 0.032(3) 0.035(2) 0.054(3) -0.020(2) -0.012(2) 0.005(2)
C35 0.049(4) 0.043(3) 0.071(4) -0.026(3) -0.024(3) 0.008(3)
C36 0.062(4) 0.056(3) 0.066(4) -0.036(3) -0.030(3) 0.021(3)
C37 0.052(4) 0.079(4) 0.044(3) -0.035(3) -0.005(3) 0.019(3)
C38 0.038(3) 0.055(3) 0.042(3) -0.017(3) -0.006(2) 0.003(3)
C41 0.018(2) 0.031(2) 0.030(2) -0.0135(19) -0.0018(17) 0.0016(19)
C42 0.019(2) 0.036(2) 0.032(2) -0.018(2) -0.0019(18) -0.004(2)
C43 0.030(3) 0.035(2) 0.034(2) -0.013(2) -0.008(2) -0.002(2)
C44 0.035(3) 0.040(3) 0.045(3) -0.007(2) -0.003(2) -0.003(2)
C45 0.047(4) 0.043(3) 0.069(4) -0.008(3) -0.021(3) 0.000(3)
C46 0.072(4) 0.056(3) 0.045(3) 0.001(3) -0.022(3) 0.006(3)
C47 0.058(4) 0.073(4) 0.036(3) 0.004(3) -0.006(3) 0.007(3)
C48 0.042(3) 0.057(3) 0.032(3) -0.003(2) -0.006(2) 0.004(3)
Ge2 0.0186(3) 0.0313(3) 0.0305(3) -0.0074(2) -0.0049(2) 0.0028(2)
Al21 0.0183(6) 0.0288(6) 0.0268(6) -0.0042(5) -0.0025(5) 0.0013(6)
C5 0.022(2) 0.036(2) 0.028(2) -0.0090(19) 0.0029(18) -0.002(2)
Si51 0.0222(7) 0.0411(7) 0.0332(7) -0.0078(6) -0.0003(5) -0.0017(6)
C511 0.025(3) 0.055(3) 0.047(3) -0.007(2) -0.003(2) 0.005(2)
C512 0.034(3) 0.044(3) 0.063(4) -0.011(3) 0.000(3) -0.013(3)
C513 0.031(3) 0.076(4) 0.048(3) -0.022(3) 0.003(2) -0.004(3)
Si52 0.0348(8) 0.0441(7) 0.0411(7) -0.0178(6) 0.0004(6) -0.0045(7)
C521 0.040(3) 0.053(3) 0.073(4) -0.028(3) 0.000(3) -0.011(3)
C522 0.083(5) 0.084(5) 0.048(3) -0.030(3) -0.005(3) -0.025(4)
C523 0.058(4) 0.048(3) 0.078(4) -0.031(3) -0.002(3) 0.010(3)
C6 0.021(2) 0.036(2) 0.027(2) -0.0030(19) -0.0045(18) 0.002(2)
Si61 0.0227(6) 0.0387(7) 0.0302(6) -0.0030(5) -0.0050(5) 0.0018(6)
C611 0.029(3) 0.052(3) 0.033(3) 0.000(2) -0.004(2) 0.001(2)
C612 0.032(3) 0.053(3) 0.034(3) 0.004(2) -0.008(2) 0.009(2)
C613 0.034(3) 0.043(3) 0.047(3) -0.010(2) -0.001(2) 0.006(2)
Si62 0.0348(8) 0.0388(7) 0.0333(7) -0.0102(6) -0.0044(6) 0.0034(6)
C621 0.043(3) 0.063(4) 0.081(4) -0.039(3) -0.010(3) 0.017(3)
C622 0.051(3) 0.049(3) 0.039(3) -0.013(2) -0.008(2) -0.003(3)
C623 0.094(5) 0.042(3) 0.048(3) -0.016(3) -0.012(3) 0.009(3)
Al22 0.0197(7) 0.0267(6) 0.0259(6) -0.0048(5) -0.0053(5) 0.0014(6)
C7 0.025(2) 0.030(2) 0.028(2) -0.0019(18) -0.0058(18) 0.005(2)
Si71 0.0401(8) 0.0392(7) 0.0300(6) -0.0098(6) -0.0093(6) 0.0105(6)
C711 0.042(3) 0.044(3) 0.057(3) -0.026(3) -0.016(3) 0.010(3)
C712 0.069(4) 0.047(3) 0.046(3) -0.018(2) -0.031(3) 0.017(3)
C713 0.069(4) 0.058(3) 0.037(3) -0.004(3) 0.005(3) 0.022(3)
Si72 0.0340(8) 0.0411(7) 0.0398(8) 0.0061(6) -0.0055(6) -0.0045(7)
C721 0.036(3) 0.066(4) 0.058(4) 0.012(3) -0.002(3) -0.005(3)
C722 0.052(4) 0.062(4) 0.049(3) 0.015(3) -0.010(3) -0.005(3)
C723 0.061(4) 0.034(3) 0.067(4) 0.006(3) -0.016(3) -0.011(3)
C8 0.018(2) 0.030(2) 0.029(2) -0.0048(18) -0.0056(17) 0.0040(19)
Si81 0.0266(7) 0.0417(7) 0.0346(7) -0.0143(6) -0.0078(5) 0.0096(6)
C811 0.032(3) 0.062(3) 0.060(3) -0.027(3) -0.010(2) 0.017(3)
C812 0.044(3) 0.063(3) 0.037(3) -0.026(3) -0.008(2) 0.013(3)
C813 0.052(3) 0.035(3) 0.047(3) -0.014(2) -0.010(2) 0.015(3)
Si82 0.0257(7) 0.0360(7) 0.0330(7) 0.0009(5) -0.0043(5) -0.0020(6)
C821 0.037(3) 0.042(3) 0.040(3) -0.003(2) -0.009(2) 0.006(2)
C822 0.051(3) 0.030(2) 0.051(3) -0.003(2) -0.014(3) -0.005(2)
C823 0.035(3) 0.065(4) 0.067(4) 0.019(3) 0.005(3) -0.006(3)
C51 0.018(2) 0.032(2) 0.029(2) -0.0113(18) -0.0078(17) 0.005(2)
C52 0.019(2) 0.040(2) 0.028(2) -0.0093(19) -0.0037(18) 0.001(2)
C53 0.023(2) 0.033(2) 0.030(2) -0.0107(19) -0.0024(18) 0.002(2)
C54 0.026(3) 0.038(3) 0.044(3) -0.003(2) -0.002(2) 0.003(2)
C55 0.028(3) 0.039(3) 0.055(3) -0.005(2) 0.000(2) 0.000(2)
C56 0.035(3) 0.042(3) 0.036(3) -0.007(2) 0.001(2) -0.003(2)
C57 0.043(3) 0.045(3) 0.033(3) 0.003(2) -0.006(2) 0.000(3)
C58 0.026(3) 0.039(3) 0.037(3) -0.004(2) -0.011(2) 0.006(2)
C61 0.017(2) 0.026(2) 0.031(2) -0.0004(18) -0.0058(17) 0.0007(19)
C62 0.022(2) 0.032(2) 0.031(2) -0.0043(19) -0.0053(18) 0.002(2)
C63 0.031(3) 0.031(2) 0.036(2) -0.010(2) 0.000(2) -0.003(2)
C64 0.036(3) 0.037(3) 0.068(4) -0.025(3) -0.015(3) 0.006(2)
C65 0.037(3) 0.037(3) 0.080(4) -0.017(3) -0.017(3) 0.007(3)
C66 0.051(4) 0.045(3) 0.081(4) -0.031(3) 0.008(3) 0.008(3)
C67 0.080(5) 0.046(3) 0.044(3) -0.023(3) 0.002(3) 0.000(3)
C68 0.051(3) 0.038(3) 0.034(3) -0.008(2) -0.007(2) 0.002(3)
C71 0.024(2) 0.032(2) 0.031(2) -0.0131(19) -0.0021(18) 0.004(2)
C72 0.018(2) 0.035(2) 0.029(2) -0.0150(19) -0.0011(17) -0.001(2)
C73 0.029(3) 0.031(2) 0.033(2) -0.011(2) 0.0007(19) 0.008(2)
C74 0.034(3) 0.032(2) 0.053(3) -0.008(2) -0.002(2) 0.001(2)
C75 0.044(4) 0.038(3) 0.076(4) -0.006(3) 0.012(3) -0.001(3)
C76 0.084(5) 0.047(3) 0.049(4) 0.000(3) 0.021(3) -0.001(3)
C77 0.081(5) 0.055(3) 0.035(3) -0.006(3) 0.003(3) 0.007(3)
C78 0.046(3) 0.042(3) 0.039(3) -0.010(2) -0.007(2) 0.001(3)
C81 0.021(2) 0.027(2) 0.026(2) -0.0041(18) -0.0013(17) 0.0038(19)
C82 0.024(2) 0.029(2) 0.024(2) 0.0005(18) -0.0011(17) -0.003(2)
C83 0.019(2) 0.034(2) 0.027(2) -0.0057(19) 0.0029(17) -0.002(2)
C84 0.034(3) 0.039(3) 0.040(3) -0.015(2) -0.005(2) -0.003(2)
C85 0.045(3) 0.034(3) 0.066(4) -0.024(3) 0.001(3) 0.000(2)
C86 0.050(4) 0.053(3) 0.051(3) -0.028(3) 0.007(3) -0.012(3)
C87 0.054(4) 0.065(4) 0.041(3) -0.023(3) -0.009(3) -0.013(3)
C88 0.030(3) 0.053(3) 0.035(3) -0.014(2) -0.004(2) 0.002(2)
CH1 0.208(12) 0.115(9) 0.206(12) -0.046(10) -0.142(10) 0.036(11)
CH2 0.195(14) 0.108(9) 0.246(16) -0.063(11) 0.016(11) 0.013(10)
CH3 0.33(2) 0.134(11) 0.257(17) -0.092(12) -0.137(15) 0.053(12)

loop_
_atom_type_symbol
_atom_type_description
_atom_type_scat_dispersion_real
_atom_type_scat_dispersion_imag
_atom_type_scat_source
C C 0.0181 0.0091 'International Tables Vol C Tables 4.2.6.8 and 6.1.1.4'
H H 0.0000 0.0000 'International Tables Vol C Tables 4.2.6.8 and 6.1.1.4'
Al Al 0.2130 0.2455 'International Tables Vol C Tables 4.2.6.8 and 6.1.1.4'
Si Si 0.2541 0.3302 'International Tables Vol C Tables 4.2.6.8 and 6.1.1.4'
Ge Ge -1.0885 0.8855 'International Tables Vol C Tables 4.2.6.8 and 6.1.1.4'

loop_
_geom_angle_atom_site_label_1
_geom_angle_atom_site_label_2
_geom_angle_atom_site_label_3
_geom_angle
_geom_angle_site_symmetry_1
_geom_angle_site_symmetry_3
C42 Ge1 C32 126.25(18) . .
C42 Ge1 C11 131.13(17) . .
C32 Ge1 C11 70.16(18) . .
C42 Ge1 C21 70.54(17) . .
C32 Ge1 C21 134.78(17) . .
C11 Ge1 C21 135.03(18) . .
C42 Ge1 C41 33.56(16) . .
C32 Ge1 C41 140.91(16) . .
C11 Ge1 C41 147.87(15) . .
C21 Ge1 C41 37.02(15) . .
C42 Ge1 C31 137.51(16) . .
C32 Ge1 C31 33.38(15) . .
C11 Ge1 C31 36.89(15) . .
C21 Ge1 C31 151.63(16) . .
C41 Ge1 C31 169.93(14) . .
C1 Al11 C2 118.93(19) . .
C1 Al11 C31 121.17(18) . .
C2 Al11 C31 119.45(19) . .
Si12 C1 Si11 114.3(2) . .
Si12 C1 Al11 116.3(2) . .
Si11 C1 Al11 118.0(2) . .
Si12 C1 H1 101.4 . .
Si11 C1 H1 101.4 . .
Al11 C1 H1 101.4 . .
C112 Si11 C111 106.5(2) . .
C112 Si11 C113 105.6(2) . .
C111 Si11 C113 109.0(2) . .
C112 Si11 C1 112.7(2) . .
C111 Si11 C1 112.2(2) . .
C113 Si11 C1 110.6(2) . .
Si11 C111 H11A 109.5 . .
Si11 C111 H11B 109.5 . .
H11A C111 H11B 109.5 . .
Si11 C111 H11C 109.5 . .
H11A C111 H11C 109.5 . .
H11B C111 H11C 109.5 . .
Si11 C112 H11D 109.5 . .
Si11 C112 H11E 109.5 . .
H11D C112 H11E 109.5 . .
Si11 C112 H11F 109.5 . .
H11D C112 H11F 109.5 . .
H11E C112 H11F 109.5 . .
Si11 C113 H11G 109.5 . .
Si11 C113 H11H 109.5 . .
H11G C113 H11H 109.5 . .
Si11 C113 H11I 109.5 . .
H11G C113 H11I 109.5 . .
H11H C113 H11I 109.5 . .
C121 Si12 C122 107.9(2) . .
C121 Si12 C123 108.3(2) . .
C122 Si12 C123 105.2(3) . .
C121 Si12 C1 112.3(2) . .
C122 Si12 C1 110.4(2) . .
C123 Si12 C1 112.3(2) . .
Si12 C121 H12A 109.5 . .
Si12 C121 H12B 109.5 . .
H12A C121 H12B 109.5 . .
Si12 C121 H12C 109.5 . .
H12A C121 H12C 109.5 . .
H12B C121 H12C 109.5 . .
Si12 C122 H12D 109.5 . .
Si12 C122 H12E 109.5 . .
H12D C122 H12E 109.5 . .
Si12 C122 H12F 109.5 . .
H12D C122 H12F 109.5 . .
H12E C122 H12F 109.5 . .
Si12 C123 H12G 109.5 . .
Si12 C123 H12H 109.5 . .
H12G C123 H12H 109.5 . .
Si12 C123 H12I 109.5 . .
H12G C123 H12I 109.5 . .
H12H C123 H12I 109.5 . .
Si22 C2 Si21 115.1(2) . .
Si22 C2 Al11 121.0(2) . .
Si21 C2 Al11 108.2(2) . .
Si22 C2 H2 103.4 . .
Si21 C2 H2 103.4 . .
Al11 C2 H2 103.4 . .
C2 Si21 C212 113.5(2) . .
C2 Si21 C211 110.9(2) . .
C212 Si21 C211 103.9(3) . .
C2 Si21 C213 110.9(3) . .
C212 Si21 C213 108.3(3) . .
C211 Si21 C213 109.1(3) . .
Si21 C211 H21A 109.5 . .
Si21 C211 H21B 109.5 . .
H21A C211 H21B 109.5 . .
Si21 C211 H21C 109.5 . .
H21A C211 H21C 109.5 . .
H21B C211 H21C 109.5 . .
Si21 C212 H21D 109.5 . .
Si21 C212 H21E 109.5 . .
H21D C212 H21E 109.5 . .
Si21 C212 H21F 109.5 . .
H21D C212 H21F 109.5 . .
H21E C212 H21F 109.5 . .
Si21 C213 H21G 109.5 . .
Si21 C213 H21H 109.5 . .
H21G C213 H21H 109.5 . .
Si21 C213 H21I 109.5 . .
H21G C213 H21I 109.5 . .
H21H C213 H21I 109.5 . .
C222 Si22 C2 111.9(2) . .
C222 Si22 C223 108.0(3) . .
C2 Si22 C223 112.5(2) . .
C222 Si22 C221 107.3(3) . .
C2 Si22 C221 112.8(2) . .
C223 Si22 C221 104.0(3) . .
Si22 C221 H22A 109.5 . .
Si22 C221 H22B 109.5 . .
H22A C221 H22B 109.5 . .
Si22 C221 H22C 109.5 . .
H22A C221 H22C 109.5 . .
H22B C221 H22C 109.5 . .
Si22 C222 H22D 109.5 . .
Si22 C222 H22E 109.5 . .
H22D C222 H22E 109.5 . .
Si22 C222 H22F 109.5 . .
H22D C222 H22F 109.5 . .
H22E C222 H22F 109.5 . .
Si22 C223 H22G 109.5 . .
Si22 C223 H22H 109.5 . .
H22G C223 H22H 109.5 . .
Si22 C223 H22I 109.5 . .
H22G C223 H22I 109.5 . .
H22H C223 H22I 109.5 . .
C3 Al12 C4 123.38(19) . .
C3 Al12 C41 118.40(17) . .
C4 Al12 C41 118.03(18) . .
Si31 C3 Si32 114.9(2) . .
Si31 C3 Al12 118.1(2) . .
Si32 C3 Al12 112.1(2) . .
Si31 C3 H3 103.1 . .
Si32 C3 H3 103.1 . .
Al12 C3 H3 103.1 . .
C312 Si31 C313 107.9(3) . .
C312 Si31 C311 108.4(2) . .
C313 Si31 C311 105.5(3) . .
C312 Si31 C3 112.5(2) . .
C313 Si31 C3 110.5(2) . .
C311 Si31 C3 111.6(2) . .
Si31 C311 H31A 109.5 . .
Si31 C311 H31B 109.5 . .
H31A C311 H31B 109.5 . .
Si31 C311 H31C 109.5 . .
H31A C311 H31C 109.5 . .
H31B C311 H31C 109.5 . .
Si31 C312 H31D 109.5 . .
Si31 C312 H31E 109.5 . .
H31D C312 H31E 109.5 . .
Si31 C312 H31F 109.5 . .
H31D C312 H31F 109.5 . .
H31E C312 H31F 109.5 . .
Si31 C313 H31G 109.5 . .
Si31 C313 H31H 109.5 . .
H31G C313 H31H 109.5 . .
Si31 C313 H31I 109.5 . .
H31G C313 H31I 109.5 . .
H31H C313 H31I 109.5 . .
C321 Si32 C322 108.8(2) . .
C321 Si32 C323 108.1(2) . .
C322 Si32 C323 104.9(2) . .
C321 Si32 C3 113.6(2) . .
C322 Si32 C3 109.4(2) . .
C323 Si32 C3 111.6(2) . .
Si32 C321 H32A 109.5 . .
Si32 C321 H32B 109.5 . .
H32A C321 H32B 109.5 . .
Si32 C321 H32C 109.5 . .
H32A C321 H32C 109.5 . .
H32B C321 H32C 109.5 . .
Si32 C322 H32D 109.5 . .
Si32 C322 H32E 109.5 . .
H32D C322 H32E 109.5 . .
Si32 C322 H32F 109.5 . .
H32D C322 H32F 109.5 . .
H32E C322 H32F 109.5 . .
Si32 C323 H32G 109.5 . .
Si32 C323 H32H 109.5 . .
H32G C323 H32H 109.5 . .
Si32 C323 H32I 109.5 . .
H32G C323 H32I 109.5 . .
H32H C323 H32I 109.5 . .
Si42 C4 Si41 116.2(2) . .
Si42 C4 Al12 117.3(2) . .
Si41 C4 Al12 116.2(2) . .
Si42 C4 H4 100.8 . .
Si41 C4 H4 100.8 . .
Al12 C4 H4 100.8 . .
C411 Si41 C412 109.0(2) . .
C411 Si41 C413 107.4(3) . .
C412 Si41 C413 105.9(2) . .
C411 Si41 C4 114.6(2) . .
C412 Si41 C4 110.6(2) . .
C413 Si41 C4 108.9(2) . .
Si41 C411 H41A 109.5 . .
Si41 C411 H41B 109.5 . .
H41A C411 H41B 109.5 . .
Si41 C411 H41C 109.5 . .
H41A C411 H41C 109.5 . .
H41B C411 H41C 109.5 . .
Si41 C412 H41D 109.5 . .
Si41 C412 H41E 109.5 . .
H41D C412 H41E 109.5 . .
Si41 C412 H41F 109.5 . .
H41D C412 H41F 109.5 . .
H41E C412 H41F 109.5 . .
Si41 C413 H41G 109.5 . .
Si41 C413 H41H 109.5 . .
H41G C413 H41H 109.5 . .
Si41 C413 H41I 109.5 . .
H41G C413 H41I 109.5 . .
H41H C413 H41I 109.5 . .
C4 Si42 C422 111.8(2) . .
C4 Si42 C421 113.0(2) . .
C422 Si42 C421 107.7(2) . .
C4 Si42 C423 110.3(2) . .
C422 Si42 C423 105.9(3) . .
C421 Si42 C423 107.8(3) . .
Si42 C421 H42A 109.5 . .
Si42 C421 H42B 109.5 . .
H42A C421 H42B 109.5 . .
Si42 C421 H42C 109.5 . .
H42A C421 H42C 109.5 . .
H42B C421 H42C 109.5 . .
Si42 C422 H42D 109.5 . .
Si42 C422 H42E 109.5 . .
H42D C422 H42E 109.5 . .
Si42 C422 H42F 109.5 . .
H42D C422 H42F 109.5 . .
H42E C422 H42F 109.5 . .
Si42 C423 H42G 109.5 . .
Si42 C423 H42H 109.5 . .
H42G C423 H42H 109.5 . .
Si42 C423 H42I 109.5 . .
H42G C423 H42I 109.5 . .
H42H C423 H42I 109.5 . .
C12 C11 C31 129.4(4) . .
C12 C11 Ge1 140.3(3) . .
C31 C11 Ge1 90.3(3) . .
C11 C12 C13 128.4(4) . .
C11 C12 H12 115.8 . .
C13 C12 H12 115.8 . .
C14 C13 C18 117.9(4) . .
C14 C13 C12 123.2(4) . .
C18 C13 C12 118.8(4) . .
C15 C14 C13 120.8(5) . .
C15 C14 H14 119.6 . .
C13 C14 H14 119.6 . .
C16 C15 C14 120.3(5) . .
C16 C15 H15 119.8 . .
C14 C15 H15 119.8 . .
C15 C16 C17 120.0(5) . .
C15 C16 H16 120.0 . .
C17 C16 H16 120.0 . .
C18 C17 C16 119.4(5) . .
C18 C17 H17 120.3 . .
C16 C17 H17 120.3 . .
C17 C18 C13 121.6(5) . .
C17 C18 H18 119.2 . .
C13 C18 H18 119.2 . .
C22 C21 C41 127.8(4) . .
C22 C21 Ge1 142.3(4) . .
C41 C21 Ge1 89.5(3) . .
C21 C22 C23 129.3(4) . .
C21 C22 H22 115.3 . .
C23 C22 H22 115.3 . .
C28 C23 C24 117.5(4) . .
C28 C23 C22 123.6(4) . .
C24 C23 C22 119.0(4) . .
C25 C24 C23 121.8(5) . .
C25 C24 H24 119.1 . .
C23 C24 H24 119.1 . .
C26 C25 C24 120.4(5) . .
C26 C25 H25 119.8 . .
C24 C25 H25 119.8 . .
C25 C26 C27 118.9(5) . .
C25 C26 H26 120.6 . .
C27 C26 H26 120.6 . .
C28 C27 C26 121.0(5) . .
C28 C27 H27 119.5 . .
C26 C27 H27 119.5 . .
C27 C28 C23 120.4(5) . .
C27 C28 H28 119.8 . .
C23 C28 H28 119.8 . .
C32 C31 C11 105.1(4) . .
C32 C31 Al11 125.0(3) . .
C11 C31 Al11 129.8(3) . .
C32 C31 Ge1 52.6(2) . .
C11 C31 Ge1 52.8(2) . .
Al11 C31 Ge1 176.7(2) . .
C31 C32 C33 128.8(4) . .
C31 C32 Ge1 94.1(3) . .
C33 C32 Ge1 137.1(3) . .
C38 C33 C34 117.0(4) . .
C38 C33 C32 122.4(4) . .
C34 C33 C32 120.6(4) . .
C35 C34 C33 121.5(5) . .
C35 C34 H34 119.2 . .
C33 C34 H34 119.2 . .
C36 C35 C34 120.1(5) . .
C36 C35 H35 120.0 . .
C34 C35 H35 120.0 . .
C35 C36 C37 120.0(5) . .
C35 C36 H36 120.0 . .
C37 C36 H36 120.0 . .
C36 C37 C38 119.9(5) . .
C36 C37 H37 120.0 . .
C38 C37 H37 120.0 . .
C37 C38 C33 121.5(5) . .
C37 C38 H38 119.2 . .
C33 C38 H38 119.2 . .
C42 C41 C21 106.4(4) . .
C42 C41 Al12 127.6(3) . .
C21 C41 Al12 126.0(3) . .
C42 C41 Ge1 53.0(2) . .
C21 C41 Ge1 53.5(2) . .
Al12 C41 Ge1 175.9(2) . .
C41 C42 C43 132.1(4) . .
C41 C42 Ge1 93.4(3) . .
C43 C42 Ge1 134.5(3) . .
C44 C43 C48 117.3(4) . .
C44 C43 C42 123.6(4) . .
C48 C43 C42 119.1(4) . .
C43 C44 C45 122.0(5) . .
C43 C44 H44 119.0 . .
C45 C44 H44 119.0 . .
C46 C45 C44 119.5(5) . .
C46 C45 H45 120.3 . .
C44 C45 H45 120.3 . .
C47 C46 C45 119.9(5) . .
C47 C46 H46 120.0 . .
C45 C46 H46 120.0 . .
C46 C47 C48 120.2(5) . .
C46 C47 H47 119.9 . .
C48 C47 H47 119.9 . .
C47 C48 C43 121.0(5) . .
C47 C48 H48 119.5 . .
C43 C48 H48 119.5 . .
C72 Ge2 C82 126.15(17) . .
C72 Ge2 C61 130.87(17) . .
C82 Ge2 C61 70.24(17) . .
C72 Ge2 C51 70.67(17) . .
C82 Ge2 C51 134.66(16) . .
C61 Ge2 C51 135.23(17) . .
C72 Ge2 C71 33.64(15) . .
C82 Ge2 C71 140.70(15) . .
C61 Ge2 C71 147.95(16) . .
C51 Ge2 C71 37.08(15) . .
C72 Ge2 C81 137.50(16) . .
C82 Ge2 C81 33.36(15) . .
C61 Ge2 C81 36.97(15) . .
C51 Ge2 C81 151.48(15) . .
C71 Ge2 C81 169.87(14) . .
C6 Al21 C5 123.81(19) . .
C6 Al21 C71 117.86(18) . .
C5 Al21 C71 118.11(18) . .
Si51 C5 Si52 115.9(2) . .
Si51 C5 Al21 116.7(2) . .
Si52 C5 Al21 117.1(2) . .
Si51 C5 H5 100.8 . .
Si52 C5 H5 100.8 . .
Al21 C5 H5 100.8 . .
C5 Si51 C511 112.8(2) . .
C5 Si51 C513 112.3(2) . .
C511 Si51 C513 107.8(2) . .
C5 Si51 C512 110.3(2) . .
C511 Si51 C512 107.4(2) . .
C513 Si51 C512 105.8(2) . .
Si51 C511 H51A 109.5 . .
Si51 C511 H51B 109.5 . .
H51A C511 H51B 109.5 . .
Si51 C511 H51C 109.5 . .
H51A C511 H51C 109.5 . .
H51B C511 H51C 109.5 . .
Si51 C512 H51D 109.5 . .
Si51 C512 H51E 109.5 . .
H51D C512 H51E 109.5 . .
Si51 C512 H51F 109.5 . .
H51D C512 H51F 109.5 . .
H51E C512 H51F 109.5 . .
Si51 C513 H51G 109.5 . .
Si51 C513 H51H 109.5 . .
H51G C513 H51H 109.5 . .
Si51 C513 H51I 109.5 . .
H51G C513 H51I 109.5 . .
H51H C513 H51I 109.5 . .
C521 Si52 C523 108.0(3) . .
C521 Si52 C5 111.2(2) . .
C523 Si52 C5 113.3(2) . .
C521 Si52 C522 105.8(3) . .
C523 Si52 C522 108.6(3) . .
C5 Si52 C522 109.6(2) . .
Si52 C521 H52A 109.5 . .
Si52 C521 H52B 109.5 . .
H52A C521 H52B 109.5 . .
Si52 C521 H52C 109.5 . .
H52A C521 H52C 109.5 . .
H52B C521 H52C 109.5 . .
Si52 C522 H52D 109.5 . .
Si52 C522 H52E 109.5 . .
H52D C522 H52E 109.5 . .
Si52 C522 H52F 109.5 . .
H52D C522 H52F 109.5 . .
H52E C522 H52F 109.5 . .
Si52 C523 H52G 109.5 . .
Si52 C523 H52H 109.5 . .
H52G C523 H52H 109.5 . .
Si52 C523 H52I 109.5 . .
H52G C523 H52I 109.5 . .
H52H C523 H52I 109.5 . .
Si62 C6 Si61 114.9(2) . .
Si62 C6 Al21 119.6(2) . .
Si61 C6 Al21 110.3(2) . .
Si62 C6 H6 103.2 . .
Si61 C6 H6 103.2 . .
Al21 C6 H6 103.2 . .
C612 Si61 C613 105.5(2) . .
C612 Si61 C611 108.2(2) . .
C613 Si61 C611 108.2(2) . .
C612 Si61 C6 110.0(2) . .
C613 Si61 C6 111.2(2) . .
C611 Si61 C6 113.4(2) . .
Si61 C611 H61A 109.5 . .
Si61 C611 H61B 109.5 . .
H61A C611 H61B 109.5 . .
Si61 C611 H61C 109.5 . .
H61A C611 H61C 109.5 . .
H61B C611 H61C 109.5 . .
Si61 C612 H61D 109.5 . .
Si61 C612 H61E 109.5 . .
H61D C612 H61E 109.5 . .
Si61 C612 H61F 109.5 . .
H61D C612 H61F 109.5 . .
H61E C612 H61F 109.5 . .
Si61 C613 H61G 109.5 . .
Si61 C613 H61H 109.5 . .
H61G C613 H61H 109.5 . .
Si61 C613 H61I 109.5 . .
H61G C613 H61I 109.5 . .
H61H C613 H61I 109.5 . .
C623 Si62 C621 107.7(3) . .
C623 Si62 C622 104.6(2) . .
C621 Si62 C622 108.8(3) . .
C623 Si62 C6 111.1(2) . .
C621 Si62 C6 111.7(2) . .
C622 Si62 C6 112.5(2) . .
Si62 C621 H62A 109.5 . .
Si62 C621 H62B 109.5 . .
H62A C621 H62B 109.5 . .
Si62 C621 H62C 109.5 . .
H62A C621 H62C 109.5 . .
H62B C621 H62C 109.5 . .
Si62 C622 H62D 109.5 . .
Si62 C622 H62E 109.5 . .
H62D C622 H62E 109.5 . .
Si62 C622 H62F 109.5 . .
H62D C622 H62F 109.5 . .
H62E C622 H62F 109.5 . .
Si62 C623 H62G 109.5 . .
Si62 C623 H62H 109.5 . .
H62G C623 H62H 109.5 . .
Si62 C623 H62I 109.5 . .
H62G C623 H62I 109.5 . .
H62H C623 H62I 109.5 . .
C8 Al22 C7 118.61(18) . .
C8 Al22 C81 121.54(17) . .
C7 Al22 C81 119.40(18) . .
Si72 C7 Si71 116.0(2) . .
Si72 C7 Al22 120.9(2) . .
Si71 C7 Al22 106.5(2) . .
Si72 C7 H7 103.7 . .
Si71 C7 H7 103.7 . .
Al22 C7 H7 103.7 . .
C712 Si71 C711 103.6(2) . .
C712 Si71 C7 113.0(2) . .
C711 Si71 C7 110.2(2) . .
C712 Si71 C713 108.3(3) . .
C711 Si71 C713 108.7(2) . .
C7 Si71 C713 112.6(2) . .
Si71 C711 H71A 109.5 . .
Si71 C711 H71B 109.5 . .
H71A C711 H71B 109.5 . .
Si71 C711 H71C 109.5 . .
H71A C711 H71C 109.5 . .
H71B C711 H71C 109.5 . .
Si71 C712 H71D 109.5 . .
Si71 C712 H71E 109.5 . .
H71D C712 H71E 109.5 . .
Si71 C712 H71F 109.5 . .
H71D C712 H71F 109.5 . .
H71E C712 H71F 109.5 . .
Si71 C713 H71G 109.5 . .
Si71 C713 H71H 109.5 . .
H71G C713 H71H 109.5 . .
Si71 C713 H71I 109.5 . .
H71G C713 H71I 109.5 . .
H71H C713 H71I 109.5 . .
C721 Si72 C723 107.8(3) . .
C721 Si72 C7 111.2(2) . .
C723 Si72 C7 112.6(2) . .
C721 Si72 C722 107.7(3) . .
C723 Si72 C722 104.4(3) . .
C7 Si72 C722 112.7(2) . .
Si72 C721 H72A 109.5 . .
Si72 C721 H72B 109.5 . .
H72A C721 H72B 109.5 . .
Si72 C721 H72C 109.5 . .
H72A C721 H72C 109.5 . .
H72B C721 H72C 109.5 . .
Si72 C722 H72D 109.5 . .
Si72 C722 H72E 109.5 . .
H72D C722 H72E 109.5 . .
Si72 C722 H72F 109.5 . .
H72D C722 H72F 109.5 . .
H72E C722 H72F 109.5 . .
Si72 C723 H72G 109.5 . .
Si72 C723 H72H 109.5 . .
H72G C723 H72H 109.5 . .
Si72 C723 H72I 109.5 . .
H72G C723 H72I 109.5 . .
H72H C723 H72I 109.5 . .
Si82 C8 Si81 114.7(2) . .
Si82 C8 Al22 115.8(2) . .
Si81 C8 Al22 118.3(2) . .
Si82 C8 H8 101.3 . .
Si81 C8 H8 101.3 . .
Al22 C8 H8 101.3 . .
C811 Si81 C813 105.5(2) . .
C811 Si81 C812 109.6(2) . .
C813 Si81 C812 106.5(2) . .
C811 Si81 C8 110.3(2) . .
C813 Si81 C8 113.0(2) . .
C812 Si81 C8 111.7(2) . .
Si81 C811 H81A 109.5 . .
Si81 C811 H81B 109.5 . .
H81A C811 H81B 109.5 . .
Si81 C811 H81C 109.5 . .
H81A C811 H81C 109.5 . .
H81B C811 H81C 109.5 . .
Si81 C812 H81D 109.5 . .
Si81 C812 H81E 109.5 . .
H81D C812 H81E 109.5 . .
Si81 C812 H81F 109.5 . .
H81D C812 H81F 109.5 . .
H81E C812 H81F 109.5 . .
Si81 C813 H81G 109.5 . .
Si81 C813 H81H 109.5 . .
H81G C813 H81H 109.5 . .
Si81 C813 H81I 109.5 . .
H81G C813 H81I 109.5 . .
H81H C813 H81I 109.5 . .
C822 Si82 C821 107.3(2) . .
C822 Si82 C8 110.7(2) . .
C821 Si82 C8 112.1(2) . .
C822 Si82 C823 105.9(3) . .
C821 Si82 C823 108.6(3) . .
C8 Si82 C823 111.9(2) . .
Si82 C821 H82A 109.5 . .
Si82 C821 H82B 109.5 . .
H82A C821 H82B 109.5 . .
Si82 C821 H82C 109.5 . .
H82A C821 H82C 109.5 . .
H82B C821 H82C 109.5 . .
Si82 C822 H82D 109.5 . .
Si82 C822 H82E 109.5 . .
H82D C822 H82E 109.5 . .
Si82 C822 H82F 109.5 . .
H82D C822 H82F 109.5 . .
H82E C822 H82F 109.5 . .
Si82 C823 H82G 109.5 . .
Si82 C823 H82H 109.5 . .
H82G C823 H82H 109.5 . .
Si82 C823 H82I 109.5 . .
H82G C823 H82I 109.5 . .
H82H C823 H82I 109.5 . .
C52 C51 C71 128.6(4) . .
C52 C51 Ge2 141.2(3) . .
C71 C51 Ge2 89.9(3) . .
C51 C52 C53 128.6(4) . .
C51 C52 H52 115.7 . .
C53 C52 H52 115.7 . .
C54 C53 C58 117.4(4) . .
C54 C53 C52 124.0(4) . .
C58 C53 C52 118.5(4) . .
C55 C54 C53 121.2(4) . .
C55 C54 H54 119.4 . .
C53 C54 H54 119.4 . .
C54 C55 C56 120.3(5) . .
C54 C55 H55 119.8 . .
C56 C55 H55 119.8 . .
C57 C56 C55 119.5(5) . .
C57 C56 H56 120.2 . .
C55 C56 H56 120.2 . .
C56 C57 C58 119.9(4) . .
C56 C57 H57 120.1 . .
C58 C57 H57 120.1 . .
C57 C58 C53 121.7(4) . .
C57 C58 H58 119.2 . .
C53 C58 H58 119.2 . .
C62 C61 C81 130.6(4) . .
C62 C61 Ge2 139.2(3) . .
C81 C61 Ge2 90.2(3) . .
C61 C62 C63 128.2(4) . .
C61 C62 H62 115.9 . .
C63 C62 H62 115.9 . .
C64 C63 C68 118.1(4) . .
C64 C63 C62 123.5(4) . .
C68 C63 C62 118.4(4) . .
C63 C64 C65 121.1(5) . .
C63 C64 H64 119.5 . .
C65 C64 H64 119.5 . .
C66 C65 C64 119.8(5) . .
C66 C65 H65 120.1 . .
C64 C65 H65 120.1 . .
C67 C66 C65 120.0(5) . .
C67 C66 H66 120.0 . .
C65 C66 H66 120.0 . .
C68 C67 C66 120.5(5) . .
C68 C67 H67 119.8 . .
C66 C67 H67 119.8 . .
C67 C68 C63 120.6(5) . .
C67 C68 H68 119.7 . .
C63 C68 H68 119.7 . .
C72 C71 C51 105.4(4) . .
C72 C71 Al21 125.8(3) . .
C51 C71 Al21 128.8(3) . .
C72 C71 Ge2 52.4(2) . .
C51 C71 Ge2 53.1(2) . .
Al21 C71 Ge2 175.2(2) . .
C71 C72 C73 131.0(4) . .
C71 C72 Ge2 93.9(3) . .
C73 C72 Ge2 135.0(3) . .
C74 C73 C78 117.5(4) . .
C74 C73 C72 123.1(4) . .
C78 C73 C72 119.4(4) . .
C75 C74 C73 122.2(5) . .
C75 C74 H74 118.9 . .
C73 C74 H74 118.9 . .
C74 C75 C76 119.2(6) . .
C74 C75 H75 120.4 . .
C76 C75 H75 120.4 . .
C77 C76 C75 119.3(5) . .
C77 C76 H76 120.3 . .
C75 C76 H76 120.3 . .
C76 C77 C78 120.5(6) . .
C76 C77 H77 119.7 . .
C78 C77 H77 119.7 . .
C77 C78 C73 121.1(5) . .
C77 C78 H78 119.4 . .
C73 C78 H78 119.4 . .
C82 C81 C61 105.2(4) . .
C82 C81 Al22 123.9(3) . .
C61 C81 Al22 130.9(3) . .
C82 C81 Ge2 52.5(2) . .
C61 C81 Ge2 52.8(2) . .
Al22 C81 Ge2 174.3(2) . .
C81 C82 C83 128.6(4) . .
C81 C82 Ge2 94.1(3) . .
C83 C82 Ge2 137.0(3) . .
C84 C83 C88 117.3(4) . .
C84 C83 C82 121.6(4) . .
C88 C83 C82 121.1(4) . .
C85 C84 C83 121.8(5) . .
C85 C84 H84 119.1 . .
C83 C84 H84 119.1 . .
C84 C85 C86 120.4(5) . .
C84 C85 H85 119.8 . .
C86 C85 H85 119.8 . .
C85 C86 C87 119.0(5) . .
C85 C86 H86 120.5 . .
C87 C86 H86 120.5 . .
C88 C87 C86 120.4(5) . .
C88 C87 H87 119.8 . .
C86 C87 H87 119.8 . .
C87 C88 C83 121.1(5) . .
C87 C88 H88 119.4 . .
C83 C88 H88 119.4 . .
CH2 CH1 CH1 161.1(19) . 2_655
CH2 CH1 HH1A 95.8 . .
CH1 CH1 HH1A 95.8 2_655 .
CH2 CH1 HH1B 95.8 . .
CH1 CH1 HH1B 95.8 2_655 .
HH1A CH1 HH1B 103.3 . .
CH1 CH2 CH3 158.1(15) . .
CH1 CH2 HH2A 96.8 . .
CH3 CH2 HH2A 96.8 . .
CH1 CH2 HH2B 96.8 . .
CH3 CH2 HH2B 96.8 . .
HH2A CH2 HH2B 103.5 . .
CH2 CH3 HH3A 109.5 . .
CH2 CH3 HH3B 109.5 . .
HH3A CH3 HH3B 109.5 . .
CH2 CH3 HH3C 109.5 . .
HH3A CH3 HH3C 109.5 . .
HH3B CH3 HH3C 109.5 . .

loop_
_geom_bond_atom_site_label_1
_geom_bond_atom_site_label_2
_geom_bond_distance
_geom_bond_site_symmetry_2
Ge1 C42 1.971(4) .
Ge1 C32 1.974(4) .
Ge1 C11 1.975(4) .
Ge1 C21 1.981(4) .
Ge1 C41 2.464(4) .
Ge1 C31 2.480(4) .
Al11 C1 1.960(4) .
Al11 C2 1.967(4) .
Al11 C31 2.001(4) .
C1 Si12 1.877(4) .
C1 Si11 1.888(4) .
C1 H1 0.9600 .
Si11 C112 1.861(5) .
Si11 C111 1.871(5) .
Si11 C113 1.872(5) .
C111 H11A 0.9599 .
C111 H11B 0.9599 .
C111 H11C 0.9599 .
C112 H11D 0.9599 .
C112 H11E 0.9599 .
C112 H11F 0.9599 .
C113 H11G 0.9599 .
C113 H11H 0.9599 .
C113 H11I 0.9599 .
Si12 C121 1.869(5) .
Si12 C122 1.875(5) .
Si12 C123 1.875(5) .
C121 H12A 0.9599 .
C121 H12B 0.9599 .
C121 H12C 0.9599 .
C122 H12D 0.9599 .
C122 H12E 0.9599 .
C122 H12F 0.9599 .
C123 H12G 0.9599 .
C123 H12H 0.9599 .
C123 H12I 0.9599 .
C2 Si22 1.866(5) .
C2 Si21 1.868(4) .
C2 H2 0.9600 .
Si21 C212 1.869(6) .
Si21 C211 1.876(5) .
Si21 C213 1.880(6) .
C211 H21A 0.9599 .
C211 H21B 0.9599 .
C211 H21C 0.9599 .
C212 H21D 0.9599 .
C212 H21E 0.9599 .
C212 H21F 0.9599 .
C213 H21G 0.9599 .
C213 H21H 0.9599 .
C213 H21I 0.9599 .
Si22 C222 1.865(6) .
Si22 C223 1.878(6) .
Si22 C221 1.882(6) .
C221 H22A 0.9599 .
C221 H22B 0.9599 .
C221 H22C 0.9599 .
C222 H22D 0.9599 .
C222 H22E 0.9599 .
C222 H22F 0.9599 .
C223 H22G 0.9599 .
C223 H22H 0.9599 .
C223 H22I 0.9599 .
Al12 C3 1.949(4) .
Al12 C4 1.960(4) .
Al12 C41 1.994(4) .
C3 Si31 1.878(4) .
C3 Si32 1.881(4) .
C3 H3 0.9600 .
Si31 C312 1.861(5) .
Si31 C313 1.868(5) .
Si31 C311 1.870(5) .
C311 H31A 0.9599 .
C311 H31B 0.9599 .
C311 H31C 0.9599 .
C312 H31D 0.9599 .
C312 H31E 0.9599 .
C312 H31F 0.9599 .
C313 H31G 0.9599 .
C313 H31H 0.9599 .
C313 H31I 0.9599 .
Si32 C321 1.866(4) .
Si32 C322 1.869(5) .
Si32 C323 1.881(5) .
C321 H32A 0.9599 .
C321 H32B 0.9599 .
C321 H32C 0.9599 .
C322 H32D 0.9599 .
C322 H32E 0.9599 .
C322 H32F 0.9599 .
C323 H32G 0.9599 .
C323 H32H 0.9599 .
C323 H32I 0.9599 .
C4 Si42 1.865(4) .
C4 Si41 1.884(4) .
C4 H4 0.9600 .
Si41 C411 1.858(5) .
Si41 C412 1.864(5) .
Si41 C413 1.872(5) .
C411 H41A 0.9599 .
C411 H41B 0.9599 .
C411 H41C 0.9599 .
C412 H41D 0.9599 .
C412 H41E 0.9599 .
C412 H41F 0.9599 .
C413 H41G 0.9599 .
C413 H41H 0.9599 .
C413 H41I 0.9599 .
Si42 C422 1.870(5) .
Si42 C421 1.872(5) .
Si42 C423 1.877(5) .
C421 H42A 0.9599 .
C421 H42B 0.9599 .
C421 H42C 0.9599 .
C422 H42D 0.9599 .
C422 H42E 0.9599 .
C422 H42F 0.9599 .
C423 H42G 0.9599 .
C423 H42H 0.9599 .
C423 H42I 0.9599 .
C11 C12 1.348(6) .
C11 C31 1.488(6) .
C12 C13 1.446(6) .
C12 H12 0.9600 .
C13 C14 1.392(6) .
C13 C18 1.404(6) .
C14 C15 1.392(6) .
C14 H14 0.9600 .
C15 C16 1.385(7) .
C15 H15 0.9600 .
C16 C17 1.391(7) .
C16 H16 0.9600 .
C17 C18 1.387(6) .
C17 H17 0.9600 .
C18 H18 0.9600 .
C21 C22 1.343(6) .
C21 C41 1.484(6) .
C22 C23 1.454(6) .
C22 H22 0.9600 .
C23 C28 1.390(6) .
C23 C24 1.398(6) .
C24 C25 1.375(6) .
C24 H24 0.9600 .
C25 C26 1.369(7) .
C25 H25 0.9600 .
C26 C27 1.390(7) .
C26 H26 0.9600 .
C27 C28 1.384(6) .
C27 H27 0.9600 .
C28 H28 0.9600 .
C31 C32 1.368(6) .
C32 C33 1.454(6) .
C33 C38 1.390(6) .
C33 C34 1.407(6) .
C34 C35 1.376(7) .
C34 H34 0.9600 .
C35 C36 1.375(8) .
C35 H35 0.9600 .
C36 C37 1.379(8) .
C36 H36 0.9600 .
C37 C38 1.386(7) .
C37 H37 0.9600 .
C38 H38 0.9600 .
C41 C42 1.365(6) .
C42 C43 1.465(6) .
C43 C44 1.379(6) .
C43 C48 1.394(6) .
C44 C45 1.394(7) .
C44 H44 0.9600 .
C45 C46 1.372(8) .
C45 H45 0.9600 .
C46 C47 1.372(8) .
C46 H46 0.9600 .
C47 C48 1.389(7) .
C47 H47 0.9600 .
C48 H48 0.9600 .
Ge2 C72 1.966(4) .
Ge2 C82 1.972(4) .
Ge2 C61 1.976(4) .
Ge2 C51 1.977(4) .
Ge2 C71 2.474(4) .
Ge2 C81 2.479(4) .
Al21 C6 1.954(4) .
Al21 C5 1.957(4) .
Al21 C71 1.985(4) .
C5 Si51 1.874(4) .
C5 Si52 1.878(4) .
C5 H5 0.9600 .
Si51 C511 1.874(5) .
Si51 C513 1.876(5) .
Si51 C512 1.877(5) .
C511 H51A 0.9599 .
C511 H51B 0.9599 .
C511 H51C 0.9599 .
C512 H51D 0.9599 .
C512 H51E 0.9599 .
C512 H51F 0.9599 .
C513 H51G 0.9599 .
C513 H51H 0.9599 .
C513 H51I 0.9599 .
Si52 C521 1.854(5) .
Si52 C523 1.871(5) .
Si52 C522 1.879(5) .
C521 H52A 0.9599 .
C521 H52B 0.9599 .
C521 H52C 0.9599 .
C522 H52D 0.9599 .
C522 H52E 0.9599 .
C522 H52F 0.9599 .
C523 H52G 0.9599 .
C523 H52H 0.9599 .
C523 H52I 0.9599 .
C6 Si62 1.875(4) .
C6 Si61 1.880(4) .
C6 H6 0.9600 .
Si61 C612 1.860(4) .
Si61 C613 1.875(5) .
Si61 C611 1.876(5) .
C611 H61A 0.9599 .
C611 H61B 0.9599 .
C611 H61C 0.9599 .
C612 H61D 0.9599 .
C612 H61E 0.9599 .
C612 H61F 0.9599 .
C613 H61G 0.9599 .
C613 H61H 0.9599 .
C613 H61I 0.9599 .
Si62 C623 1.861(5) .
Si62 C621 1.873(5) .
Si62 C622 1.873(5) .
C621 H62A 0.9599 .
C621 H62B 0.9599 .
C621 H62C 0.9599 .
C622 H62D 0.9599 .
C622 H62E 0.9599 .
C622 H62F 0.9599 .
C623 H62G 0.9599 .
C623 H62H 0.9599 .
C623 H62I 0.9599 .
Al22 C8 1.952(4) .
Al22 C7 1.964(4) .
Al22 C81 1.998(4) .
C7 Si72 1.870(4) .
C7 Si71 1.877(4) .
C7 H7 0.9600 .
Si71 C712 1.867(5) .
Si71 C711 1.871(5) .
Si71 C713 1.878(5) .
C711 H71A 0.9599 .
C711 H71B 0.9599 .
C711 H71C 0.9599 .
C712 H71D 0.9599 .
C712 H71E 0.9599 .
C712 H71F 0.9599 .
C713 H71G 0.9599 .
C713 H71H 0.9599 .
C713 H71I 0.9599 .
Si72 C721 1.861(5) .
Si72 C723 1.870(5) .
Si72 C722 1.887(5) .
C721 H72A 0.9599 .
C721 H72B 0.9599 .
C721 H72C 0.9599 .
C722 H72D 0.9599 .
C722 H72E 0.9599 .
C722 H72F 0.9599 .
C723 H72G 0.9599 .
C723 H72H 0.9599 .
C723 H72I 0.9599 .
C8 Si82 1.872(4) .
C8 Si81 1.889(4) .
C8 H8 0.9600 .
Si81 C811 1.869(5) .
Si81 C813 1.869(5) .
Si81 C812 1.875(4) .
C811 H81A 0.9599 .
C811 H81B 0.9599 .
C811 H81C 0.9599 .
C812 H81D 0.9599 .
C812 H81E 0.9599 .
C812 H81F 0.9599 .
C813 H81G 0.9599 .
C813 H81H 0.9599 .
C813 H81I 0.9599 .
Si82 C822 1.858(5) .
Si82 C821 1.866(5) .
Si82 C823 1.881(5) .
C821 H82A 0.9599 .
C821 H82B 0.9599 .
C821 H82C 0.9599 .
C822 H82D 0.9599 .
C822 H82E 0.9599 .
C822 H82F 0.9599 .
C823 H82G 0.9599 .
C823 H82H 0.9599 .
C823 H82I 0.9599 .
C51 C52 1.335(6) .
C51 C71 1.492(6) .
C52 C53 1.463(6) .
C52 H52 0.9600 .
C53 C54 1.387(6) .
C53 C58 1.395(6) .
C54 C55 1.385(6) .
C54 H54 0.9600 .
C55 C56 1.387(6) .
C55 H55 0.9600 .
C56 C57 1.373(7) .
C56 H56 0.9600 .
C57 C58 1.387(6) .
C57 H57 0.9600 .
C58 H58 0.9600 .
C61 C62 1.338(6) .
C61 C81 1.491(6) .
C62 C63 1.463(6) .
C62 H62 0.9600 .
C63 C64 1.384(6) .
C63 C68 1.410(6) .
C64 C65 1.389(7) .
C64 H64 0.9600 .
C65 C66 1.381(8) .
C65 H65 0.9600 .
C66 C67 1.378(8) .
C66 H66 0.9600 .
C67 C68 1.374(7) .
C67 H67 0.9600 .
C68 H68 0.9600 .
C71 C72 1.374(6) .
C72 C73 1.458(6) .
C73 C74 1.380(6) .
C73 C78 1.388(6) .
C74 C75 1.371(7) .
C74 H74 0.9600 .
C75 C76 1.400(8) .
C75 H75 0.9600 .
C76 C77 1.366(8) .
C76 H76 0.9600 .
C77 C78 1.379(7) .
C77 H77 0.9600 .
C78 H78 0.9600 .
C81 C82 1.367(6) .
C82 C83 1.459(6) .
C83 C84 1.390(6) .
C83 C88 1.397(6) .
C84 C85 1.378(6) .
C84 H84 0.9600 .
C85 C86 1.379(7) .
C85 H85 0.9600 .
C86 C87 1.390(7) .
C86 H86 0.9600 .
C87 C88 1.382(7) .
C87 H87 0.9600 .
C88 H88 0.9600 .
CH1 CH2 1.288(12) .
CH1 CH1 1.321(18) 2_655
CH1 HH1A 0.9600 .
CH1 HH1B 0.9600 .
CH2 CH3 1.301(13) .
CH2 HH2A 0.9600 .
CH2 HH2B 0.9600 .
CH3 HH3A 0.9599 .
CH3 HH3B 0.9599 .
CH3 HH3C 0.9599 .

loop_
_geom_torsion_atom_site_label_1
_geom_torsion_atom_site_label_2
_geom_torsion_atom_site_label_3
_geom_torsion_atom_site_label_4
_geom_torsion
_geom_torsion_site_symmetry_1
C2 Al11 C1 Si12 -153.7(2) .
C31 Al11 C1 Si12 18.6(3) .
C2 Al11 C1 Si11 64.9(3) .
C31 Al11 C1 Si11 -122.8(2) .
Si12 C1 Si11 C112 -163.2(2) .
Al11 C1 Si11 C112 -21.0(3) .
Si12 C1 Si11 C111 -43.0(3) .
Al11 C1 Si11 C111 99.2(3) .
Si12 C1 Si11 C113 78.9(3) .
Al11 C1 Si11 C113 -139.0(3) .
Si11 C1 Si12 C121 76.0(3) .
Al11 C1 Si12 C121 -66.9(3) .
Si11 C1 Si12 C122 -163.5(2) .
Al11 C1 Si12 C122 53.7(3) .
Si11 C1 Si12 C123 -46.4(3) .
Al11 C1 Si12 C123 170.7(3) .
C1 Al11 C2 Si22 -135.3(2) .
C31 Al11 C2 Si22 52.3(3) .
C1 Al11 C2 Si21 88.6(3) .
C31 Al11 C2 Si21 -83.8(3) .
Si22 C2 Si21 C212 75.7(4) .
Al11 C2 Si21 C212 -145.4(3) .
Si22 C2 Si21 C211 -167.8(2) .
Al11 C2 Si21 C211 -28.9(3) .
Si22 C2 Si21 C213 -46.5(3) .
Al11 C2 Si21 C213 92.4(3) .
Si21 C2 Si22 C222 81.9(3) .
Al11 C2 Si22 C222 -51.3(4) .
Si21 C2 Si22 C223 -39.8(3) .
Al11 C2 Si22 C223 -173.0(3) .
Si21 C2 Si22 C221 -157.0(3) .
Al11 C2 Si22 C221 69.8(3) .
C4 Al12 C3 Si31 -131.1(2) .
C41 Al12 C3 Si31 43.7(3) .
C4 Al12 C3 Si32 91.9(3) .
C41 Al12 C3 Si32 -93.2(2) .
Si32 C3 Si31 C312 76.2(3) .
Al12 C3 Si31 C312 -59.5(3) .
Si32 C3 Si31 C313 -163.0(3) .
Al12 C3 Si31 C313 61.2(3) .
Si32 C3 Si31 C311 -45.9(3) .
Al12 C3 Si31 C311 178.3(2) .
Si31 C3 Si32 C321 -38.8(3) .
Al12 C3 Si32 C321 99.6(3) .
Si31 C3 Si32 C322 82.9(3) .
Al12 C3 Si32 C322 -138.7(2) .
Si31 C3 Si32 C323 -161.5(2) .
Al12 C3 Si32 C323 -23.1(3) .
C3 Al12 C4 Si42 24.1(3) .
C41 Al12 C4 Si42 -150.7(2) .
C3 Al12 C4 Si41 -119.8(2) .
C41 Al12 C4 Si41 65.4(3) .
Si42 C4 Si41 C411 -45.3(3) .
Al12 C4 Si41 C411 99.0(3) .
Si42 C4 Si41 C412 -169.1(2) .
Al12 C4 Si41 C412 -24.8(3) .
Si42 C4 Si41 C413 75.0(3) .
Al12 C4 Si41 C413 -140.7(3) .
Si41 C4 Si42 C422 -45.0(3) .
Al12 C4 Si42 C422 171.1(3) .
Si41 C4 Si42 C421 76.7(3) .
Al12 C4 Si42 C421 -67.2(3) .
Si41 C4 Si42 C423 -162.5(3) .
Al12 C4 Si42 C423 53.5(3) .
C42 Ge1 C11 C12 -64.6(6) .
C32 Ge1 C11 C12 174.1(6) .
C21 Ge1 C11 C12 39.8(6) .
C41 Ge1 C11 C12 -18.2(7) .
C31 Ge1 C11 C12 177.5(7) .
C42 Ge1 C11 C31 117.9(3) .
C32 Ge1 C11 C31 -3.4(2) .
C21 Ge1 C11 C31 -137.8(3) .
C41 Ge1 C11 C31 164.3(3) .
C31 C11 C12 C13 172.2(4) .
Ge1 C11 C12 C13 -4.6(8) .
C11 C12 C13 C14 -20.5(7) .
C11 C12 C13 C18 162.7(5) .
C18 C13 C14 C15 1.8(7) .
C12 C13 C14 C15 -175.1(4) .
C13 C14 C15 C16 -2.0(8) .
C14 C15 C16 C17 1.2(8) .
C15 C16 C17 C18 -0.2(8) .
C16 C17 C18 C13 0.0(8) .
C14 C13 C18 C17 -0.8(7) .
C12 C13 C18 C17 176.2(4) .
C42 Ge1 C21 C22 170.0(6) .
C32 Ge1 C21 C22 -67.8(6) .
C11 Ge1 C21 C22 40.7(6) .
C41 Ge1 C21 C22 172.2(7) .
C31 Ge1 C21 C22 -17.5(7) .
C42 Ge1 C21 C41 -2.2(2) .
C32 Ge1 C21 C41 120.0(3) .
C11 Ge1 C21 C41 -131.5(3) .
C31 Ge1 C21 C41 170.4(3) .
C41 C21 C22 C23 176.9(4) .
Ge1 C21 C22 C23 6.8(9) .
C21 C22 C23 C28 0.2(7) .
C21 C22 C23 C24 179.2(4) .
C28 C23 C24 C25 0.9(7) .
C22 C23 C24 C25 -178.2(4) .
C23 C24 C25 C26 0.2(7) .
C24 C25 C26 C27 -1.2(7) .
C25 C26 C27 C28 1.2(7) .
C26 C27 C28 C23 -0.2(7) .
C24 C23 C28 C27 -0.8(7) .
C22 C23 C28 C27 178.2(4) .
C12 C11 C31 C32 -173.1(5) .
Ge1 C11 C31 C32 4.8(4) .
C12 C11 C31 Al11 4.8(7) .
Ge1 C11 C31 Al11 -177.3(3) .
C12 C11 C31 Ge1 -177.9(6) .
C1 Al11 C31 C32 77.5(4) .
C2 Al11 C31 C32 -110.3(4) .
C1 Al11 C31 C11 -100.1(4) .
C2 Al11 C31 C11 72.2(4) .
C1 Al11 C31 Ge1 121(4) .
C2 Al11 C31 Ge1 -67(4) .
C42 Ge1 C31 C32 86.2(3) .
C11 Ge1 C31 C32 -174.1(4) .
C21 Ge1 C31 C32 -83.4(4) .
C41 Ge1 C31 C32 61.4(9) .
C42 Ge1 C31 C11 -99.7(3) .
C32 Ge1 C31 C11 174.1(4) .
C21 Ge1 C31 C11 90.8(4) .
C41 Ge1 C31 C11 -124.4(8) .
C42 Ge1 C31 Al11 41(4) .
C32 Ge1 C31 Al11 -45(4) .
C11 Ge1 C31 Al11 141(4) .
C21 Ge1 C31 Al11 -128(4) .
C41 Ge1 C31 Al11 16(5) .
C11 C31 C32 C33 176.5(4) .
Al11 C31 C32 C33 -1.5(7) .
Ge1 C31 C32 C33 -178.6(6) .
C11 C31 C32 Ge1 -4.9(4) .
Al11 C31 C32 Ge1 177.1(3) .
C42 Ge1 C32 C31 -123.3(3) .
C11 Ge1 C32 C31 3.8(3) .
C21 Ge1 C32 C31 138.3(3) .
C41 Ge1 C32 C31 -165.9(2) .
C42 Ge1 C32 C33 55.1(5) .
C11 Ge1 C32 C33 -177.8(5) .
C21 Ge1 C32 C33 -43.3(6) .
C41 Ge1 C32 C33 12.5(6) .
C31 Ge1 C32 C33 178.4(7) .
C31 C32 C33 C38 -148.4(5) .
Ge1 C32 C33 C38 33.6(7) .
C31 C32 C33 C34 29.8(7) .
Ge1 C32 C33 C34 -148.2(4) .
C38 C33 C34 C35 0.8(7) .
C32 C33 C34 C35 -177.5(4) .
C33 C34 C35 C36 0.3(8) .
C34 C35 C36 C37 -1.3(8) .
C35 C36 C37 C38 1.0(8) .
C36 C37 C38 C33 0.2(8) .
C34 C33 C38 C37 -1.1(7) .
C32 C33 C38 C37 177.3(5) .
C22 C21 C41 C42 -170.8(4) .
Ge1 C21 C41 C42 3.1(3) .
C22 C21 C41 Al12 11.1(6) .
Ge1 C21 C41 Al12 -174.9(3) .
C22 C21 C41 Ge1 -173.9(5) .
C3 Al12 C41 C42 -114.8(4) .
C4 Al12 C41 C42 60.3(4) .
C3 Al12 C41 C21 62.9(4) .
C4 Al12 C41 C21 -122.0(3) .
C3 Al12 C41 Ge1 -19(3) .
C4 Al12 C41 Ge1 157(3) .
C32 Ge1 C41 C42 80.8(3) .
C11 Ge1 C41 C42 -80.6(4) .
C21 Ge1 C41 C42 -176.3(4) .
C31 Ge1 C41 C42 30.8(9) .
C42 Ge1 C41 C21 176.3(4) .
C32 Ge1 C41 C21 -102.9(3) .
C11 Ge1 C41 C21 95.6(4) .
C31 Ge1 C41 C21 -152.9(7) .
C42 Ge1 C41 Al12 -99(3) .
C32 Ge1 C41 Al12 -18(3) .
C11 Ge1 C41 Al12 -180(100) .
C21 Ge1 C41 Al12 84(3) .
C31 Ge1 C41 Al12 -69(3) .
C21 C41 C42 C43 176.2(4) .
Al12 C41 C42 C43 -5.8(7) .
Ge1 C41 C42 C43 179.3(6) .
C21 C41 C42 Ge1 -3.1(3) .
Al12 C41 C42 Ge1 174.9(3) .
C32 Ge1 C42 C41 -129.5(3) .
C11 Ge1 C42 C41 135.8(3) .
C21 Ge1 C42 C41 2.4(2) .
C31 Ge1 C42 C41 -172.4(2) .
C32 Ge1 C42 C43 51.2(5) .
C11 Ge1 C42 C43 -43.5(5) .
C21 Ge1 C42 C43 -176.9(5) .
C41 Ge1 C42 C43 -179.3(6) .
C31 Ge1 C42 C43 8.3(5) .
C41 C42 C43 C44 25.4(7) .
Ge1 C42 C43 C44 -155.6(4) .
C41 C42 C43 C48 -155.4(5) .
Ge1 C42 C43 C48 23.7(6) .
C48 C43 C44 C45 3.1(7) .
C42 C43 C44 C45 -177.6(4) .
C43 C44 C45 C46 -1.0(8) .
C44 C45 C46 C47 -1.7(9) .
C45 C46 C47 C48 2.1(9) .
C46 C47 C48 C43 0.2(9) .
C44 C43 C48 C47 -2.7(7) .
C42 C43 C48 C47 178.0(5) .
C6 Al21 C5 Si51 -19.1(3) .
C71 Al21 C5 Si51 155.5(2) .
C6 Al21 C5 Si52 124.7(2) .
C71 Al21 C5 Si52 -60.7(3) .
Si52 C5 Si51 C511 -77.7(3) .
Al21 C5 Si51 C511 66.5(3) .
Si52 C5 Si51 C513 44.3(3) .
Al21 C5 Si51 C513 -171.5(3) .
Si52 C5 Si51 C512 162.1(3) .
Al21 C5 Si51 C512 -53.7(3) .
Si51 C5 Si52 C521 165.9(3) .
Al21 C5 Si52 C521 21.8(3) .
Si51 C5 Si52 C523 44.0(3) .
Al21 C5 Si52 C523 -100.1(3) .
Si51 C5 Si52 C522 -77.5(3) .
Al21 C5 Si52 C522 138.4(3) .
C5 Al21 C6 Si62 128.2(2) .
C71 Al21 C6 Si62 -46.3(3) .
C5 Al21 C6 Si61 -95.1(3) .
C71 Al21 C6 Si61 90.3(3) .
Si62 C6 Si61 C612 -81.5(3) .
Al21 C6 Si61 C612 139.6(2) .
Si62 C6 Si61 C613 161.9(2) .
Al21 C6 Si61 C613 23.1(3) .
Si62 C6 Si61 C611 39.8(3) .
Al21 C6 Si61 C611 -99.1(3) .
Si61 C6 Si62 C623 160.9(3) .
Al21 C6 Si62 C623 -64.3(3) .
Si61 C6 Si62 C621 -78.7(3) .
Al21 C6 Si62 C621 56.0(3) .
Si61 C6 Si62 C622 44.0(3) .
Al21 C6 Si62 C622 178.7(2) .
C8 Al22 C7 Si72 134.9(2) .
C81 Al22 C7 Si72 -52.7(3) .
C8 Al22 C7 Si71 -89.7(2) .
C81 Al22 C7 Si71 82.7(2) .
Si72 C7 Si71 C712 -79.0(3) .
Al22 C7 Si71 C712 143.1(2) .
Si72 C7 Si71 C711 165.6(2) .
Al22 C7 Si71 C711 27.7(3) .
Si72 C7 Si71 C713 44.1(3) .
Al22 C7 Si71 C713 -93.9(3) .
Si71 C7 Si72 C721 -81.7(3) .
Al22 C7 Si72 C721 49.7(3) .
Si71 C7 Si72 C723 157.1(2) .
Al22 C7 Si72 C723 -71.4(3) .
Si71 C7 Si72 C722 39.3(3) .
Al22 C7 Si72 C722 170.8(3) .
C7 Al22 C8 Si82 154.9(2) .
C81 Al22 C8 Si82 -17.3(3) .
C7 Al22 C8 Si81 -63.3(3) .
C81 Al22 C8 Si81 124.5(2) .
Si82 C8 Si81 C811 -79.2(3) .
Al22 C8 Si81 C811 138.5(3) .
Si82 C8 Si81 C813 163.0(2) .
Al22 C8 Si81 C813 20.7(3) .
Si82 C8 Si81 C812 42.9(3) .
Al22 C8 Si81 C812 -99.4(3) .
Si81 C8 Si82 C822 164.1(2) .
Al22 C8 Si82 C822 -52.7(3) .
Si81 C8 Si82 C821 -76.1(3) .
Al22 C8 Si82 C821 67.1(3) .
Si81 C8 Si82 C823 46.2(3) .
Al22 C8 Si82 C823 -170.6(3) .
C72 Ge2 C51 C52 -170.6(5) .
C82 Ge2 C51 C52 67.2(6) .
C61 Ge2 C51 C52 -41.5(6) .
C71 Ge2 C51 C52 -173.0(6) .
C81 Ge2 C51 C52 17.1(7) .
C72 Ge2 C51 C71 2.4(2) .
C82 Ge2 C51 C71 -119.8(3) .
C61 Ge2 C51 C71 131.5(3) .
C81 Ge2 C51 C71 -169.9(3) .
C71 C51 C52 C53 -177.8(4) .
Ge2 C51 C52 C53 -6.8(8) .
C51 C52 C53 C54 -1.9(7) .
C51 C52 C53 C58 -179.9(4) .
C58 C53 C54 C55 0.4(7) .
C52 C53 C54 C55 -177.6(4) .
C53 C54 C55 C56 -0.2(7) .
C54 C55 C56 C57 0.3(7) .
C55 C56 C57 C58 -0.7(7) .
C56 C57 C58 C53 0.9(7) .
C54 C53 C58 C57 -0.8(7) .
C52 C53 C58 C57 177.4(4) .
C72 Ge2 C61 C62 62.0(5) .
C82 Ge2 C61 C62 -176.8(5) .
C51 Ge2 C61 C62 -42.5(6) .
C71 Ge2 C61 C62 15.9(7) .
C81 Ge2 C61 C62 -179.8(6) .
C72 Ge2 C61 C81 -118.1(3) .
C82 Ge2 C61 C81 3.1(2) .
C51 Ge2 C61 C81 137.3(3) .
C71 Ge2 C61 C81 -164.3(2) .
C81 C61 C62 C63 -175.7(4) .
Ge2 C61 C62 C63 4.1(8) .
C61 C62 C63 C64 24.9(7) .
C61 C62 C63 C68 -157.4(4) .
C68 C63 C64 C65 -0.2(7) .
C62 C63 C64 C65 177.5(5) .
C63 C64 C65 C66 1.5(8) .
C64 C65 C66 C67 -2.1(9) .
C65 C66 C67 C68 1.5(9) .
C66 C67 C68 C63 -0.2(8) .
C64 C63 C68 C67 -0.4(7) .
C62 C63 C68 C67 -178.2(4) .
C52 C51 C71 C72 171.1(4) .
Ge2 C51 C71 C72 -3.3(3) .
C52 C51 C71 Al21 -11.3(6) .
Ge2 C51 C71 Al21 174.3(3) .
C52 C51 C71 Ge2 174.4(5) .
C6 Al21 C71 C72 115.1(4) .
C5 Al21 C71 C72 -59.8(4) .
C6 Al21 C71 C51 -62.1(4) .
C5 Al21 C71 C51 123.0(4) .
C6 Al21 C71 Ge2 48(3) .
C5 Al21 C71 Ge2 -127(3) .
C82 Ge2 C71 C72 -81.1(3) .
C61 Ge2 C71 C72 79.9(4) .
C51 Ge2 C71 C72 176.0(4) .
C81 Ge2 C71 C72 -32.4(9) .
C72 Ge2 C71 C51 -176.0(4) .
C82 Ge2 C71 C51 102.9(3) .
C61 Ge2 C71 C51 -96.1(3) .
C81 Ge2 C71 C51 151.6(7) .
C72 Ge2 C71 Al21 70(3) .
C82 Ge2 C71 Al21 -11(3) .
C61 Ge2 C71 Al21 150(3) .
C51 Ge2 C71 Al21 -114(3) .
C81 Ge2 C71 Al21 38(3) .
C51 C71 C72 C73 -178.3(4) .
Al21 C71 C72 C73 4.0(7) .
Ge2 C71 C72 C73 178.4(5) .
C51 C71 C72 Ge2 3.3(3) .
Al21 C71 C72 Ge2 -174.4(3) .
C82 Ge2 C72 C71 129.2(3) .
C61 Ge2 C72 C71 -136.3(3) .
C51 Ge2 C72 C71 -2.6(2) .
C81 Ge2 C72 C71 172.0(2) .
C82 Ge2 C72 C73 -49.0(5) .
C61 Ge2 C72 C73 45.5(5) .
C51 Ge2 C72 C73 179.2(5) .
C71 Ge2 C72 C73 -178.2(6) .
C81 Ge2 C72 C73 -6.3(5) .
C71 C72 C73 C74 -27.2(7) .
Ge2 C72 C73 C74 150.5(4) .
C71 C72 C73 C78 152.6(5) .
Ge2 C72 C73 C78 -29.8(6) .
C78 C73 C74 C75 -2.7(7) .
C72 C73 C74 C75 177.0(4) .
C73 C74 C75 C76 2.0(8) .
C74 C75 C76 C77 0.5(9) .
C75 C76 C77 C78 -2.2(9) .
C76 C77 C78 C73 1.4(8) .
C74 C73 C78 C77 1.0(7) .
C72 C73 C78 C77 -178.8(4) .
C62 C61 C81 C82 175.5(4) .
Ge2 C61 C81 C82 -4.3(3) .
C62 C61 C81 Al22 -5.7(7) .
Ge2 C61 C81 Al22 174.4(3) .
C62 C61 C81 Ge2 179.8(5) .
C8 Al22 C81 C82 -78.5(4) .
C7 Al22 C81 C82 109.4(4) .
C8 Al22 C81 C61 102.9(4) .
C7 Al22 C81 C61 -69.2(4) .
C8 Al22 C81 Ge2 -128(2) .
C7 Al22 C81 Ge2 60(2) .
C72 Ge2 C81 C82 -86.0(3) .
C61 Ge2 C81 C82 174.8(4) .
C51 Ge2 C81 C82 83.2(4) .
C71 Ge2 C81 C82 -59.9(8) .
C72 Ge2 C81 C61 99.2(3) .
C82 Ge2 C81 C61 -174.8(4) .
C51 Ge2 C81 C61 -91.6(4) .
C71 Ge2 C81 C61 125.3(7) .
C72 Ge2 C81 Al22 -33(2) .
C82 Ge2 C81 Al22 53(2) .
C61 Ge2 C81 Al22 -132(2) .
C51 Ge2 C81 Al22 136(2) .
C71 Ge2 C81 Al22 -7(3) .
C61 C81 C82 C83 179.4(4) .
Al22 C81 C82 C83 0.6(6) .
Ge2 C81 C82 C83 175.1(5) .
C61 C81 C82 Ge2 4.3(3) .
Al22 C81 C82 Ge2 -174.5(2) .
C72 Ge2 C82 C81 123.4(3) .
C61 Ge2 C82 C81 -3.3(2) .
C51 Ge2 C82 C81 -138.2(3) .
C71 Ge2 C82 C81 166.1(2) .
C72 Ge2 C82 C83 -51.0(5) .
C61 Ge2 C82 C83 -177.8(5) .
C51 Ge2 C82 C83 47.4(5) .
C71 Ge2 C82 C83 -8.3(6) .
C81 Ge2 C82 C83 -174.4(6) .
C81 C82 C83 C84 -27.8(7) .
Ge2 C82 C83 C84 145.1(4) .
C81 C82 C83 C88 151.5(4) .
Ge2 C82 C83 C88 -35.7(6) .
C88 C83 C84 C85 -0.8(7) .
C82 C83 C84 C85 178.5(4) .
C83 C84 C85 C86 0.3(8) .
C84 C85 C86 C87 -0.2(8) .
C85 C86 C87 C88 0.6(8) .
C86 C87 C88 C83 -1.1(8) .
C84 C83 C88 C87 1.2(7) .
C82 C83 C88 C87 -178.1(4) .
CH1 CH1 CH2 CH3 166(4) 2_655
